data_2102493
loop_
_publ_author_name
'Turkington, David E.'
'Lough, Alan J.'
'Ferguson, George'
'Glidewell, Christopher'

_publ_section_title
;
 Hydrogen-bonded adducts of triphenylsilanol with diamines: a finite
 ten-molecule aggregate, and chain, sheet and framework structures
 built from O---H&#x00B7;&#x00B7;&#x00B7;O,
 O---H&#x00B7;&#x00B7;&#x00B7;N and
 C---H&#x00B7;&#x00B7;&#x00B7;\p(arene) hydrogen bonds
;
_journal_issue 2
_journal_name_full 'Acta Crystallographica Section B'
_journal_page_first 238
_journal_page_last 248
_journal_paper_doi 10.1107/S0108768104002344
_journal_volume 60
_journal_year 2004
_chemical_formula_moiety 'C6 H12 N2, 4(C18 H16 O Si)'
_chemical_formula_sum 'C78 H76 N2 O4 Si4'
_chemical_formula_weight 1217.77
_chemical_name_systematic
;
Triphenylsilanol--1,4-diazabicyclo[2.2.2]octane (4/1)
;
_space_group_IT_number 2
_symmetry_cell_setting triclinic
_symmetry_space_group_name_Hall '-P 1'
_symmetry_space_group_name_H-M 'P -1'
_atom_sites_solution_hydrogens geom
_atom_sites_solution_primary direct
_atom_sites_solution_secondary difmap
_cell_angle_alpha 86.713(2)
_cell_angle_beta 85.727(2)
_cell_angle_gamma 81.563(2)
_cell_formula_units_Z 4
_cell_length_a 15.2124(5)
_cell_length_b 18.9580(4)
_cell_length_c 23.3561(7)
_cell_measurement_reflns_used 30027
_cell_measurement_temperature 150.0(10)
_cell_measurement_theta_max 27.50
_cell_measurement_theta_min 2.58
_cell_volume 6637.0(3)
_computing_cell_refinement 'DENZO-SMN (Otwinowski & Minor, 1997)'
_computing_data_collection 'Kappa-CCD server software (Nonius, 1997)'
_computing_data_reduction 'DENZO-SMN (Otwinowski & Minor, 1997)'
_computing_molecular_graphics 'PLATON (Spek, 2003)'
_computing_publication_material 'SHELXL-97 (Sheldrick, 1997) and PRPKAPPA (Ferguson, 1999)'
_computing_structure_refinement 'SHELXL-97 (Sheldrick, 1997)'
_computing_structure_solution 'SHELXS-97 (Sheldrick, 1997) and WINGX (Farrugia, 1999)'
_diffrn_ambient_temperature 150.0(10)
_diffrn_measured_fraction_theta_full 0.990
_diffrn_measured_fraction_theta_max 0.984
_diffrn_measurement_device_type Kappa-CCD
_diffrn_measurement_method '\f scans, and \w scans with \k offsets'
_diffrn_radiation_monochromator graphite
_diffrn_radiation_source 'fine-focus sealed X-ray tube'
_diffrn_radiation_type 'Mo K\a'
_diffrn_radiation_wavelength 0.71073
_diffrn_reflns_av_R_equivalents 0.093
_diffrn_reflns_av_sigmaI/netI 0.1484
_diffrn_reflns_limit_h_max 19
_diffrn_reflns_limit_h_min -19
_diffrn_reflns_limit_k_max 24
_diffrn_reflns_limit_k_min -24
_diffrn_reflns_limit_l_max 30
_diffrn_reflns_limit_l_min -29
_diffrn_reflns_number 58413
_diffrn_reflns_theta_full 25.50
_diffrn_reflns_theta_max 27.50
_diffrn_reflns_theta_min 2.58
_diffrn_standards_decay_% 0
_exptl_absorpt_coefficient_mu 0.142
_exptl_absorpt_correction_T_max 0.9860
_exptl_absorpt_correction_T_min 0.9722
_exptl_absorpt_correction_type multi-scan
_exptl_absorpt_process_details 'DENZO-SMN (Otwinowski & Minor, 1997)'
_exptl_crystal_colour colourless
_exptl_crystal_density_diffrn 1.219
_exptl_crystal_density_method 'not measured'
_exptl_crystal_description block
_exptl_crystal_F_000 2584
_exptl_crystal_size_max 0.34
_exptl_crystal_size_mid 0.32
_exptl_crystal_size_min 0.12
_refine_diff_density_max 0.558
_refine_diff_density_min -0.467
_refine_ls_extinction_method none
_refine_ls_goodness_of_fit_ref 0.955
_refine_ls_hydrogen_treatment mixed
_refine_ls_matrix_type full
_refine_ls_number_parameters 1331
_refine_ls_number_reflns 30027
_refine_ls_number_restraints 9
_refine_ls_restrained_S_all 0.955
_refine_ls_R_factor_all 0.1916
_refine_ls_R_factor_gt 0.0727
_refine_ls_shift/su_max 0.001
_refine_ls_shift/su_mean 0.000
_refine_ls_structure_factor_coef Fsqd
_refine_ls_weighting_details 'w=1/[\s^2^(Fo^2^)+(0.1027P)^2^] where P=(Fo^2^+2Fc^2^)/3'
_refine_ls_weighting_scheme calc
_refine_ls_wR_factor_gt 0.1693
_refine_ls_wR_factor_ref 0.2252
_reflns_number_gt 13026
_reflns_number_total 30027
_reflns_threshold_expression I>2\s(I)
_cod_data_source_file na5012.cif
_cod_data_source_block I
_cod_depositor_comments
;
The following automatic conversions were performed:
'_exptl_absorpt_correction_type' value 'Multi-scan' changed to
'multi-scan' according to
'/home/saulius/struct/CIF-dictionaries/cif_core.dic' dictionary named
'cif_core.dic' version 2.4.1 from 2010-06-29.

Automatic conversion script
Id: cif_fix_enum 1527 2010-12-29 10:47:43Z saulius 

The following automatic conversions were performed:

'_exptl_absorpt_correction_type' value 'Multi-scan' changed to
'multi-scan' according to
/home/saulius/struct/CIF-dictionaries/cif_core.dic dictionary named
'cif_core.dic' version 2.4.1 from 2010-06-29.

Automatic conversion script
Id: cif_fix_values 1715 2011-07-08 13:25:40Z adriana 
;
_cod_database_code 2102493

loop_
_symmetry_equiv_pos_as_xyz
'x, y, z'
'-x, -y, -z'

loop_
_atom_site_label
_atom_site_fract_x
_atom_site_fract_y
_atom_site_fract_z
_atom_site_U_iso_or_equiv
_atom_site_adp_type
_atom_site_calc_flag
_atom_site_refinement_flags
_atom_site_occupancy
_atom_site_disorder_assembly
_atom_site_disorder_group
_atom_site_type_symbol
N11 0.44804(18) 0.54728(13) 0.26461(12) 0.0314(7) Uani d . 1 . . N
N12 0.56231(18) 0.43500(12) 0.25108(12) 0.0302(7) Uani d . 1 . . N
C11 0.4577(2) 0.50487(17) 0.31961(15) 0.0421(10) Uani d . 1 . . C
H11A 0.4010 0.4871 0.3320 0.050 Uiso calc R 1 . . H
H11B 0.4718 0.5355 0.3497 0.050 Uiso calc R 1 . . H
C12 0.5329(3) 0.44108(17) 0.31232(15) 0.0443(10) Uani d . 1 . . C
H12A 0.5837 0.4482 0.3344 0.053 Uiso calc R 1 . . H
H12B 0.5110 0.3965 0.3274 0.053 Uiso calc R 1 . . H
C13 0.4195(2) 0.50214(16) 0.22227(16) 0.0363(9) Uani d . 1 . . C
H13A 0.4183 0.5277 0.1841 0.044 Uiso calc R 1 . . H
H13B 0.3585 0.4918 0.2338 0.044 Uiso calc R 1 . . H
C14 0.4840(2) 0.43194(17) 0.21855(17) 0.0443(10) Uani d . 1 . . C
H14A 0.4532 0.3918 0.2342 0.053 Uiso calc R 1 . . H
H14B 0.5033 0.4233 0.1778 0.053 Uiso calc R 1 . . H
C15 0.5357(2) 0.56674(16) 0.24415(16) 0.0374(9) Uani d . 1 . . C
H15A 0.5587 0.5928 0.2740 0.045 Uiso calc R 1 . . H
H15B 0.5295 0.5986 0.2091 0.045 Uiso calc R 1 . . H
C16 0.6015(2) 0.49904(16) 0.23062(17) 0.0415(10) Uani d . 1 . . C
H16A 0.6160 0.4977 0.1886 0.050 Uiso calc R 1 . . H
H16B 0.6574 0.4999 0.2496 0.050 Uiso calc R 1 . . H
Si1 0.28257(6) 0.70682(4) 0.22948(4) 0.0249(2) Uani d . 1 . . Si
O1 0.31595(15) 0.65226(10) 0.28297(9) 0.0311(6) Uani d . 1 . . O
H1 0.3562 0.6205 0.2707 0.047 Uiso calc R 1 . . H
C111 0.37538(12) 0.70759(11) 0.17108(9) 0.0271(8) Uani d G 1 . . C
C112 0.44056(15) 0.75110(11) 0.17479(10) 0.0455(10) Uani d G 1 . . C
H112 0.4349 0.7843 0.2043 0.055 Uiso calc R 1 . . H
C113 0.51403(14) 0.74607(13) 0.13535(12) 0.0656(14) Uani d G 1 . . C
H113 0.5586 0.7758 0.1379 0.079 Uiso calc R 1 . . H
C114 0.52232(14) 0.69752(14) 0.09220(11) 0.0641(14) Uani d G 1 . . C
H114 0.5725 0.6941 0.0652 0.077 Uiso calc R 1 . . H
C115 0.45714(16) 0.65401(12) 0.08849(9) 0.0488(11) Uani d G 1 . . C
H115 0.4628 0.6208 0.0590 0.059 Uiso calc R 1 . . H
C116 0.38367(13) 0.65904(10) 0.12792(9) 0.0329(8) Uani d G 1 . . C
H116 0.3391 0.6293 0.1254 0.039 Uiso calc R 1 . . H
C121 0.18230(11) 0.67787(10) 0.19910(9) 0.0254(8) Uani d G 1 . . C
C122 0.13360(15) 0.63194(11) 0.23222(8) 0.0399(9) Uani d G 1 . . C
H122 0.1534 0.6127 0.2683 0.048 Uiso calc R 1 . . H
C123 0.05596(14) 0.61422(11) 0.21263(10) 0.0505(11) Uani d G 1 . . C
H123 0.0227 0.5828 0.2353 0.061 Uiso calc R 1 . . H
C124 0.02701(12) 0.64243(12) 0.15991(11) 0.0479(11) Uani d G 1 . . C
H124 -0.0261 0.6303 0.1465 0.058 Uiso calc R 1 . . H
C125 0.07571(15) 0.68836(11) 0.12679(8) 0.0404(9) Uani d G 1 . . C
H125 0.0559 0.7076 0.0908 0.048 Uiso calc R 1 . . H
C126 0.15336(13) 0.70608(10) 0.14638(8) 0.0310(8) Uani d G 1 . . C
H126 0.1866 0.7375 0.1237 0.037 Uiso calc R 1 . . H
C131 0.25236(14) 0.79876(7) 0.25904(8) 0.0260(7) Uani d G 1 . . C
C132 0.26188(14) 0.80863(9) 0.31664(8) 0.0378(9) Uani d G 1 . . C
H132 0.2860 0.7697 0.3408 0.045 Uiso calc R 1 . . H
C133 0.23612(15) 0.87554(10) 0.33891(7) 0.0413(10) Uani d G 1 . . C
H133 0.2426 0.8823 0.3783 0.050 Uiso calc R 1 . . H
C134 0.20083(14) 0.93257(8) 0.30356(9) 0.0332(9) Uani d G 1 . . C
H134 0.1832 0.9783 0.3188 0.040 Uiso calc R 1 . . H
C135 0.19131(14) 0.92270(8) 0.24596(8) 0.0336(9) Uani d G 1 . . C
H135 0.1672 0.9617 0.2218 0.040 Uiso calc R 1 . . H
C136 0.21707(14) 0.85580(10) 0.22369(7) 0.0320(8) Uani d G 1 . . C
H136 0.2106 0.8491 0.1843 0.038 Uiso calc R 1 . . H
Si2 0.24261(6) 0.61585(4) 0.45022(4) 0.0286(2) Uani d . 1 . . Si
O2 0.31905(14) 0.62637(12) 0.39892(10) 0.0365(6) Uani d . 1 . . O
H2 0.2947 0.6421 0.3687 0.055 Uiso calc R 1 . . H
C211 0.13876(12) 0.58822(11) 0.42385(9) 0.0302(8) Uani d G 1 . . C
C212 0.08938(15) 0.63531(9) 0.38654(10) 0.0408(9) Uani d G 1 . . C
H212 0.1093 0.6792 0.3739 0.049 Uiso calc R 1 . . H
C213 0.01086(15) 0.61825(11) 0.36774(10) 0.0504(11) Uani d G 1 . . C
H213 -0.0229 0.6504 0.3422 0.060 Uiso calc R 1 . . H
C214 -0.01828(13) 0.55409(13) 0.38624(11) 0.0482(10) Uani d G 1 . . C
H214 -0.0719 0.5424 0.3734 0.058 Uiso calc R 1 . . H
C215 0.03110(16) 0.50700(10) 0.42354(10) 0.0479(11) Uani d G 1 . . C
H215 0.0112 0.4631 0.4362 0.057 Uiso calc R 1 . . H
C216 0.10962(15) 0.52406(10) 0.44235(9) 0.0427(10) Uani d G 1 . . C
H216 0.1434 0.4919 0.4678 0.051 Uiso calc R 1 . . H
C221 0.29558(15) 0.54432(10) 0.50240(9) 0.0323(8) Uani d G 1 . . C
C222 0.37207(15) 0.49914(12) 0.48488(8) 0.0487(11) Uani d G 1 . . C
H222 0.3993 0.5053 0.4474 0.058 Uiso calc R 1 . . H
C223 0.40867(14) 0.44487(11) 0.52226(11) 0.0546(11) Uani d G 1 . . C
H223 0.4609 0.4140 0.5103 0.065 Uiso calc R 1 . . H
C224 0.36877(17) 0.43579(11) 0.57718(10) 0.0510(11) Uani d G 1 . . C
H224 0.3938 0.3987 0.6027 0.061 Uiso calc R 1 . . H
C225 0.29228(17) 0.48098(12) 0.59470(8) 0.0533(11) Uani d G 1 . . C
H225 0.2650 0.4748 0.6322 0.064 Uiso calc R 1 . . H
C226 0.25568(14) 0.53524(11) 0.55732(9) 0.0443(10) Uani d G 1 . . C
H226 0.2034 0.5661 0.5693 0.053 Uiso calc R 1 . . H
C231 0.20726(14) 0.70312(8) 0.48692(9) 0.0276(8) Uani d G 1 . . C
C232 0.25365(13) 0.76028(11) 0.47260(9) 0.0341(9) Uani d G 1 . . C
H232 0.3016 0.7558 0.4439 0.041 Uiso calc R 1 . . H
C233 0.22994(15) 0.82398(9) 0.50024(10) 0.0429(10) Uani d G 1 . . C
H233 0.2616 0.8631 0.4905 0.051 Uiso calc R 1 . . H
C234 0.15984(16) 0.83052(9) 0.54219(10) 0.0454(10) Uani d G 1 . . C
H234 0.1436 0.8741 0.5611 0.055 Uiso calc R 1 . . H
C235 0.11345(13) 0.77335(11) 0.55651(9) 0.0422(10) Uani d G 1 . . C
H235 0.0655 0.7778 0.5852 0.051 Uiso calc R 1 . . H
C236 0.13716(13) 0.70965(9) 0.52887(9) 0.0357(9) Uani d G 1 . . C
H236 0.1055 0.6706 0.5387 0.043 Uiso calc R 1 . . H
Si3 0.72949(6) 0.27080(4) 0.26508(4) 0.0249(2) Uani d . 1 . . Si
O3 0.68174(15) 0.32722(11) 0.21735(9) 0.0312(6) Uani d . 1 . . O
H3 0.6440 0.3574 0.2341 0.047 Uiso calc R 1 . . H
C311 0.64610(12) 0.26510(10) 0.32911(8) 0.0252(8) Uani d G 1 . . C
C312 0.56607(14) 0.24265(11) 0.31860(8) 0.0333(8) Uani d G 1 . . C
H312 0.5577 0.2268 0.2818 0.040 Uiso calc R 1 . . H
C313 0.49823(11) 0.24338(12) 0.36196(11) 0.0450(10) Uani d G 1 . . C
H313 0.4435 0.2280 0.3548 0.054 Uiso calc R 1 . . H
C314 0.51042(13) 0.26656(12) 0.41582(9) 0.0492(11) Uani d G 1 . . C
H314 0.4641 0.2671 0.4454 0.059 Uiso calc R 1 . . H
C315 0.59045(16) 0.28901(12) 0.42633(7) 0.0444(10) Uani d G 1 . . C
H315 0.5988 0.3049 0.4631 0.053 Uiso calc R 1 . . H
C316 0.65829(12) 0.28828(11) 0.38298(9) 0.0349(8) Uani d G 1 . . C
H316 0.7130 0.3036 0.3902 0.042 Uiso calc R 1 . . H
C321 0.75778(14) 0.18044(8) 0.23261(8) 0.0258(7) Uani d G 1 . . C
C322 0.74779(14) 0.17171(9) 0.17488(8) 0.0352(9) Uani d G 1 . . C
H322 0.7242 0.2113 0.1511 0.042 Uiso calc R 1 . . H
C323 0.77235(15) 0.10509(11) 0.15191(7) 0.0430(10) Uani d G 1 . . C
H323 0.7655 0.0991 0.1125 0.052 Uiso calc R 1 . . H
C324 0.80689(15) 0.04719(8) 0.18667(9) 0.0396(10) Uani d G 1 . . C
H324 0.8237 0.0017 0.1710 0.047 Uiso calc R 1 . . H
C325 0.81687(14) 0.05592(8) 0.24440(9) 0.0348(9) Uani d G 1 . . C
H325 0.8405 0.0164 0.2682 0.042 Uiso calc R 1 . . H
C326 0.79232(14) 0.12254(10) 0.26737(7) 0.0304(8) Uani d G 1 . . C
H326 0.7991 0.1285 0.3068 0.036 Uiso calc R 1 . . H
C331 0.83601(11) 0.30003(10) 0.28665(9) 0.0261(8) Uani d G 1 . . C
C332 0.83106(11) 0.36518(9) 0.31200(9) 0.0353(9) Uani d G 1 . . C
H332 0.7751 0.3942 0.3183 0.042 Uiso calc R 1 . . H
C333 0.90806(15) 0.38794(9) 0.32811(9) 0.0396(9) Uani d G 1 . . C
H333 0.9047 0.4325 0.3454 0.048 Uiso calc R 1 . . H
C334 0.98999(12) 0.34554(11) 0.31887(9) 0.0379(9) Uani d G 1 . . C
H334 1.0426 0.3611 0.3299 0.046 Uiso calc R 1 . . H
C335 0.99493(11) 0.28038(10) 0.29352(9) 0.0388(9) Uani d G 1 . . C
H335 1.0509 0.2514 0.2872 0.047 Uiso calc R 1 . . H
C336 0.91794(13) 0.25763(8) 0.27741(9) 0.0318(8) Uani d G 1 . . C
H336 0.9213 0.2131 0.2601 0.038 Uiso calc R 1 . . H
Si4 0.75387(6) 0.38491(4) 0.05851(4) 0.0264(2) Uani d . 1 . . Si
O4 0.67293(14) 0.38778(11) 0.10872(9) 0.0326(6) Uani d . 1 . . O
H4 0.6892 0.3604 0.1367 0.049 Uiso calc R 1 . . H
C411 0.85902(12) 0.41015(10) 0.08567(9) 0.0284(8) Uani d G 1 . . C
C412 0.89569(14) 0.37274(9) 0.13319(9) 0.0329(8) Uani d G 1 . . C
H412 0.8694 0.3338 0.1509 0.039 Uiso calc R 1 . . H
C413 0.97080(14) 0.39233(10) 0.15487(8) 0.0362(9) Uani d G 1 . . C
H413 0.9959 0.3668 0.1874 0.043 Uiso calc R 1 . . H
C414 1.00924(12) 0.44933(11) 0.12902(9) 0.0391(9) Uani d G 1 . . C
H414 1.0606 0.4627 0.1438 0.047 Uiso calc R 1 . . H
C415 0.97257(14) 0.48674(9) 0.08150(9) 0.0362(9) Uani d G 1 . . C
H415 0.9988 0.5257 0.0638 0.043 Uiso calc R 1 . . H
C416 0.89746(14) 0.46715(10) 0.05982(8) 0.0327(8) Uani d G 1 . . C
H416 0.8724 0.4927 0.0273 0.039 Uiso calc R 1 . . H
C421 0.77748(14) 0.29252(8) 0.02850(9) 0.0273(8) Uani d G 1 . . C
C422 0.70652(11) 0.26802(10) 0.00548(9) 0.0351(9) Uani d G 1 . . C
H422 0.6500 0.2970 0.0057 0.042 Uiso calc R 1 . . H
C423 0.71832(14) 0.20119(11) -0.01783(9) 0.0410(10) Uani d G 1 . . C
H423 0.6698 0.1844 -0.0336 0.049 Uiso calc R 1 . . H
C424 0.80108(16) 0.15884(8) -0.01813(9) 0.0427(10) Uani d G 1 . . C
H424 0.8091 0.1132 -0.0341 0.051 Uiso calc R 1 . . H
C425 0.87204(12) 0.18334(10) 0.00489(10) 0.0452(10) Uani d G 1 . . C
H425 0.9286 0.1544 0.0047 0.054 Uiso calc R 1 . . H
C426 0.86024(12) 0.25018(11) 0.02820(9) 0.0384(9) Uani d G 1 . . C
H426 0.9087 0.2669 0.0439 0.046 Uiso calc R 1 . . H
C431 0.71142(13) 0.45028(9) -0.00069(7) 0.0264(8) Uani d G 1 . . C
C432 0.63297(13) 0.49739(11) 0.00759(7) 0.0350(9) Uani d G 1 . . C
H432 0.5989 0.4965 0.0433 0.042 Uiso calc R 1 . . H
C433 0.60437(12) 0.54587(10) -0.03644(10) 0.0405(9) Uani d G 1 . . C
H433 0.5507 0.5781 -0.0308 0.049 Uiso calc R 1 . . H
C434 0.65422(15) 0.54723(10) -0.08874(8) 0.0397(9) Uani d G 1 . . C
H434 0.6347 0.5804 -0.1188 0.048 Uiso calc R 1 . . H
C435 0.73268(15) 0.50012(11) -0.09701(7) 0.0397(9) Uani d G 1 . . C
H435 0.7668 0.5011 -0.1328 0.048 Uiso calc R 1 . . H
C436 0.76128(12) 0.45165(10) -0.05299(9) 0.0317(8) Uani d G 1 . . C
H436 0.8149 0.4194 -0.0586 0.038 Uiso calc R 1 . . H
N21 0.4454(4) 0.0560(3) 0.2525(2) 0.0300(11) Uani d P 0.798(3) A -1 N
N22 0.5656(4) -0.0533(4) 0.2415(2) 0.0322(11) Uani d P 0.798(3) A -1 N
C21 0.4068(3) -0.0097(2) 0.2664(2) 0.0450(14) Uani d P 0.798(3) A -1 C
H21A 0.3574 -0.0117 0.2415 0.054 Uiso calc PR 0.798(3) A -1 H
H21B 0.3822 -0.0100 0.3069 0.054 Uiso calc PR 0.798(3) A -1 H
C22 0.4777(3) -0.0745(2) 0.2577(2) 0.0472(14) Uani d P 0.798(3) A -1 C
H22A 0.4808 -0.1048 0.2936 0.057 Uiso calc PR 0.798(3) A -1 H
H22B 0.4608 -0.1031 0.2271 0.057 Uiso calc PR 0.798(3) A -1 H
C23 0.4846(3) 0.0548(2) 0.19270(19) 0.0463(14) Uani d P 0.798(3) A -1 C
H23A 0.5097 0.0995 0.1825 0.056 Uiso calc PR 0.798(3) A -1 H
H23B 0.4379 0.0513 0.1661 0.056 Uiso calc PR 0.798(3) A -1 H
C24 0.5590(3) -0.0099(2) 0.1867(2) 0.0460(14) Uani d P 0.798(3) A -1 C
H24A 0.5459 -0.0399 0.1559 0.055 Uiso calc PR 0.798(3) A -1 H
H24B 0.6166 0.0072 0.1757 0.055 Uiso calc PR 0.798(3) A -1 H
C25 0.5162(3) 0.0594(2) 0.2909(2) 0.0443(13) Uani d P 0.798(3) A -1 C
H25A 0.4907 0.0619 0.3311 0.053 Uiso calc PR 0.798(3) A -1 H
H25B 0.5439 0.1030 0.2810 0.053 Uiso calc PR 0.798(3) A -1 H
C26 0.5876(3) -0.0071(2) 0.2853(2) 0.0444(13) Uani d P 0.798(3) A -1 C
H26A 0.6465 0.0080 0.2746 0.053 Uiso calc PR 0.798(3) A -1 H
H26B 0.5912 -0.0342 0.3228 0.053 Uiso calc PR 0.798(3) A -1 H
N31 0.4434(16) 0.0489(14) 0.2585(8) 0.039(2) Uiso d PD 0.202(3) A -2 N
N32 0.5606(19) -0.0582(16) 0.2439(8) 0.039(2) Uiso d PD 0.202(3) A -2 N
C31 0.4200(11) 0.0039(7) 0.2142(8) 0.039(2) Uiso d PD 0.202(3) A -2 C
H31A 0.4165 0.0319 0.1771 0.047 Uiso calc PR 0.202(3) A -2 H
H31B 0.3605 -0.0100 0.2250 0.047 Uiso calc PR 0.202(3) A -2 H
C32 0.4882(11) -0.0638(8) 0.2067(8) 0.039(2) Uiso d PD 0.202(3) A -2 C
H32A 0.4603 -0.1069 0.2180 0.047 Uiso calc PR 0.202(3) A -2 H
H32B 0.5117 -0.0670 0.1660 0.047 Uiso calc PR 0.202(3) A -2 H
C33 0.5306(10) 0.0704(7) 0.2395(9) 0.039(2) Uiso d PD 0.202(3) A -2 C
H33A 0.5491 0.0997 0.2690 0.047 Uiso calc PR 0.202(3) A -2 H
H33B 0.5247 0.1005 0.2035 0.047 Uiso calc PR 0.202(3) A -2 H
C34 0.6031(11) 0.0060(7) 0.2291(9) 0.039(2) Uiso d PD 0.202(3) A -2 C
H34A 0.6264 0.0064 0.1884 0.047 Uiso calc PR 0.202(3) A -2 H
H34B 0.6532 0.0073 0.2536 0.047 Uiso calc PR 0.202(3) A -2 H
C35 0.4525(11) 0.0064(7) 0.3132(8) 0.039(2) Uiso d PD 0.202(3) A -2 C
H35A 0.3953 -0.0103 0.3259 0.047 Uiso calc PR 0.202(3) A -2 H
H35B 0.4683 0.0363 0.3432 0.047 Uiso calc PR 0.202(3) A -2 H
C36 0.5261(11) -0.0584(8) 0.3045(8) 0.039(2) Uiso d PD 0.202(3) A -2 C
H36A 0.5750 -0.0556 0.3297 0.047 Uiso calc PR 0.202(3) A -2 H
H36B 0.5014 -0.1032 0.3150 0.047 Uiso calc PR 0.202(3) A -2 H
Si5 0.27494(6) 0.21410(4) 0.22698(4) 0.0262(2) Uani d . 1 . . Si
O5 0.31378(15) 0.15735(11) 0.27731(9) 0.0344(6) Uani d . 1 . . O
H5 0.3544 0.1274 0.2629 0.052 Uiso calc R 1 . . H
C511 0.36324(13) 0.22061(12) 0.16649(9) 0.0289(8) Uani d G 1 . . C
C512 0.43499(15) 0.25544(11) 0.17543(9) 0.0408(10) Uani d G 1 . . C
H512 0.4351 0.2807 0.2094 0.049 Uiso calc R 1 . . H
C513 0.50660(13) 0.25335(13) 0.13466(12) 0.0613(13) Uani d G 1 . . C
H513 0.5556 0.2772 0.1408 0.074 Uiso calc R 1 . . H
C514 0.50647(15) 0.21642(15) 0.08495(11) 0.0665(14) Uani d G 1 . . C
H514 0.5554 0.2150 0.0571 0.080 Uiso calc R 1 . . H
C515 0.43473(18) 0.18158(14) 0.07601(9) 0.0654(13) Uani d G 1 . . C
H515 0.4346 0.1563 0.0420 0.078 Uiso calc R 1 . . H
C516 0.36311(14) 0.18367(12) 0.11678(10) 0.0466(10) Uani d G 1 . . C
H516 0.3141 0.1599 0.1107 0.056 Uiso calc R 1 . . H
C521 0.17452(11) 0.18347(10) 0.19765(9) 0.0260(8) Uani d G 1 . . C
C522 0.14143(14) 0.12404(10) 0.22358(8) 0.0337(9) Uani d G 1 . . C
H522 0.1709 0.0979 0.2543 0.040 Uiso calc R 1 . . H
C523 0.06526(14) 0.10293(9) 0.20462(10) 0.0410(10) Uani d G 1 . . C
H523 0.0426 0.0623 0.2223 0.049 Uiso calc R 1 . . H
C524 0.02217(12) 0.14125(12) 0.15973(10) 0.0431(10) Uani d G 1 . . C
H524 -0.0299 0.1268 0.1468 0.052 Uiso calc R 1 . . H
C525 0.05525(14) 0.20067(11) 0.13380(8) 0.0413(9) Uani d G 1 . . C
H525 0.0258 0.2269 0.1031 0.050 Uiso calc R 1 . . H
C526 0.13143(14) 0.22178(9) 0.15276(9) 0.0357(9) Uani d G 1 . . C
H526 0.1540 0.2624 0.1350 0.043 Uiso calc R 1 . . H
C531 0.24440(14) 0.30416(8) 0.26053(9) 0.0286(8) Uani d G 1 . . C
C532 0.25502(14) 0.31018(9) 0.31856(8) 0.0372(9) Uani d G 1 . . C
H532 0.2764 0.2692 0.3415 0.045 Uiso calc R 1 . . H
C533 0.23436(15) 0.37624(11) 0.34299(7) 0.0426(10) Uani d G 1 . . C
H533 0.2416 0.3804 0.3826 0.051 Uiso calc R 1 . . H
C534 0.20307(15) 0.43627(8) 0.30938(9) 0.0379(9) Uani d G 1 . . C
H534 0.1890 0.4814 0.3261 0.046 Uiso calc R 1 . . H
C535 0.19245(14) 0.43024(8) 0.25135(9) 0.0356(9) Uani d G 1 . . C
H535 0.1711 0.4713 0.2284 0.043 Uiso calc R 1 . . H
C536 0.21311(14) 0.36419(10) 0.22692(7) 0.0354(9) Uani d G 1 . . C
H536 0.2058 0.3601 0.1873 0.042 Uiso calc R 1 . . H
Si6 0.24114(6) 0.10501(5) 0.44015(4) 0.0303(2) Uani d . 1 . . Si
O6 0.31904(15) 0.10205(12) 0.38799(10) 0.0414(6) Uani d . 1 . . O
H6 0.3024 0.1316 0.3614 0.062 Uiso calc R 1 . . H
C611 0.21261(15) 0.19872(9) 0.46602(10) 0.0333(8) Uani d G 1 . . C
C612 0.28419(12) 0.23059(13) 0.48028(11) 0.0515(11) Uani d G 1 . . C
H612 0.3432 0.2062 0.4749 0.062 Uiso calc R 1 . . H
C613 0.26949(17) 0.29817(13) 0.50238(11) 0.0632(13) Uani d G 1 . . C
H613 0.3184 0.3200 0.5121 0.076 Uiso calc R 1 . . H
C614 0.1832(2) 0.33387(9) 0.51022(11) 0.0558(12) Uani d G 1 . . C
H614 0.1732 0.3801 0.5253 0.067 Uiso calc R 1 . . H
C615 0.11162(15) 0.30199(12) 0.49595(11) 0.0611(12) Uani d G 1 . . C
H615 0.0527 0.3264 0.5013 0.073 Uiso calc R 1 . . H
C616 0.12633(13) 0.23442(12) 0.47385(11) 0.0490(10) Uani d G 1 . . C
H616 0.0774 0.2126 0.4641 0.059 Uiso calc R 1 . . H
C621 0.13682(12) 0.07256(10) 0.41804(9) 0.0287(8) Uani d G 1 . . C
C622 0.08946(15) 0.10987(9) 0.37447(9) 0.0353(9) Uani d G 1 . . C
H622 0.1080 0.1523 0.3571 0.042 Uiso calc R 1 . . H
C623 0.01498(14) 0.08515(12) 0.35636(9) 0.0416(9) Uani d G 1 . . C
H623 -0.0174 0.1107 0.3266 0.050 Uiso calc R 1 . . H
C624 -0.01214(12) 0.02313(12) 0.38182(10) 0.0423(10) Uani d G 1 . . C
H624 -0.0630 0.0062 0.3694 0.051 Uiso calc R 1 . . H
C625 0.03522(15) -0.01418(9) 0.42539(10) 0.0408(9) Uani d G 1 . . C
H625 0.0167 -0.0566 0.4428 0.049 Uiso calc R 1 . . H
C626 0.10970(14) 0.01053(10) 0.44350(8) 0.0349(9) Uani d G 1 . . C
H626 0.1421 -0.0150 0.4733 0.042 Uiso calc R 1 . . H
C631 0.29037(14) 0.04284(10) 0.49937(8) 0.0317(8) Uani d G 1 . . C
C632 0.36744(14) -0.00520(12) 0.48903(8) 0.0395(9) Uani d G 1 . . C
H632 0.3994 -0.0044 0.4525 0.047 Uiso calc R 1 . . H
C633 0.39783(13) -0.05440(11) 0.53213(11) 0.0486(10) Uani d G 1 . . C
H633 0.4505 -0.0872 0.5251 0.058 Uiso calc R 1 . . H
C634 0.35114(16) -0.05556(11) 0.58557(9) 0.0473(10) Uani d G 1 . . C
H634 0.3719 -0.0892 0.6150 0.057 Uiso calc R 1 . . H
C635 0.27406(16) -0.00752(12) 0.59591(7) 0.0451(10) Uani d G 1 . . C
H635 0.2422 -0.0083 0.6324 0.054 Uiso calc R 1 . . H
C636 0.24368(12) 0.04168(11) 0.55281(9) 0.0402(9) Uani d G 1 . . C
H636 0.1910 0.0745 0.5599 0.048 Uiso calc R 1 . . H
Si7 0.73007(6) -0.21502(4) 0.27264(4) 0.0282(2) Uani d . 1 . . Si
O7 0.69576(16) -0.15835(11) 0.22080(9) 0.0373(6) Uani d . 1 . . O
H7 0.6552 -0.1274 0.2340 0.056 Uiso calc R 1 . . H
C711 0.63758(13) -0.21758(12) 0.33147(9) 0.0318(8) Uani d G 1 . . C
C712 0.56982(16) -0.25806(11) 0.32587(10) 0.0439(10) Uani d G 1 . . C
H712 0.5729 -0.2882 0.2945 0.053 Uiso calc R 1 . . H
C713 0.49758(14) -0.25441(13) 0.36624(13) 0.0587(13) Uani d G 1 . . C
H713 0.4513 -0.2821 0.3624 0.070 Uiso calc R 1 . . H
C714 0.49309(15) -0.21028(16) 0.41219(11) 0.0737(15) Uani d G 1 . . C
H714 0.4437 -0.2078 0.4398 0.088 Uiso calc R 1 . . H
C715 0.56084(18) -0.16979(16) 0.41779(10) 0.0809(16) Uani d G 1 . . C
H715 0.5578 -0.1396 0.4492 0.097 Uiso calc R 1 . . H
C716 0.63308(15) -0.17344(14) 0.37743(11) 0.0553(11) Uani d G 1 . . C
H716 0.6794 -0.1458 0.3813 0.066 Uiso calc R 1 . . H
C721 0.76014(14) -0.30510(8) 0.23964(9) 0.0297(8) Uani d G 1 . . C
C722 0.74801(15) -0.31273(9) 0.18204(9) 0.0409(9) Uani d G 1 . . C
H722 0.7234 -0.2728 0.1591 0.049 Uiso calc R 1 . . H
C723 0.77193(16) -0.37882(12) 0.15806(7) 0.0464(10) Uani d G 1 . . C
H723 0.7636 -0.3840 0.1187 0.056 Uiso calc R 1 . . H
C724 0.80798(15) -0.43728(9) 0.19169(10) 0.0397(10) Uani d G 1 . . C
H724 0.8243 -0.4825 0.1753 0.048 Uiso calc R 1 . . H
C725 0.82011(14) -0.42965(9) 0.24929(9) 0.0380(9) Uani d G 1 . . C
H725 0.8447 -0.4696 0.2723 0.046 Uiso calc R 1 . . H
C726 0.79619(15) -0.36356(11) 0.27327(7) 0.0372(9) Uani d G 1 . . C
H726 0.8045 -0.3584 0.3126 0.045 Uiso calc R 1 . . H
C731 0.83089(12) -0.18720(11) 0.30319(9) 0.0291(8) Uani d G 1 . . C
C732 0.88043(17) -0.14358(12) 0.26823(8) 0.0501(11) Uani d G 1 . . C
H732 0.8602 -0.1253 0.2320 0.060 Uiso calc R 1 . . H
C733 0.95952(16) -0.12662(12) 0.28624(11) 0.0604(13) Uani d G 1 . . C
H733 0.9934 -0.0968 0.2623 0.072 Uiso calc R 1 . . H
C734 0.98907(13) -0.15329(13) 0.33919(12) 0.0514(11) Uani d G 1 . . C
H734 1.0431 -0.1417 0.3515 0.062 Uiso calc R 1 . . H
C735 0.93954(16) -0.19692(12) 0.37415(9) 0.0494(10) Uani d G 1 . . C
H735 0.9597 -0.2151 0.4103 0.059 Uiso calc R 1 . . H
C736 0.86045(14) -0.21387(11) 0.35614(9) 0.0422(10) Uani d G 1 . . C
H736 0.8266 -0.2437 0.3800 0.051 Uiso calc R 1 . . H
Si8 0.77338(6) -0.12486(4) 0.05555(4) 0.0272(2) Uani d . 1 . . Si
O8 0.69515(14) -0.12384(12) 0.10699(9) 0.0348(6) Uani d . 1 . . O
H8 0.7173 -0.1404 0.1377 0.052 Uiso calc R 1 . . H
C811 0.87940(12) -0.09658(10) 0.07862(9) 0.0276(8) Uani d G 1 . . C
C812 0.92899(14) -0.14033(8) 0.11792(9) 0.0351(9) Uani d G 1 . . C
H812 0.9103 -0.1841 0.1321 0.042 Uiso calc R 1 . . H
C813 1.00586(14) -0.12001(11) 0.13654(9) 0.0398(9) Uani d G 1 . . C
H813 1.0398 -0.1499 0.1634 0.048 Uiso calc R 1 . . H
C814 1.03314(12) -0.05593(12) 0.11584(10) 0.0389(9) Uani d G 1 . . C
H814 1.0857 -0.0420 0.1286 0.047 Uiso calc R 1 . . H
C815 0.98354(14) -0.01218(9) 0.07654(9) 0.0367(9) Uani d G 1 . . C
H815 1.0022 0.0316 0.0624 0.044 Uiso calc R 1 . . H
C816 0.90667(14) -0.03251(9) 0.05792(8) 0.0334(8) Uani d G 1 . . C
H816 0.8728 -0.0026 0.0311 0.040 Uiso calc R 1 . . H
C821 0.80144(14) -0.21759(9) 0.02676(9) 0.0280(8) Uani d G 1 . . C
C822 0.72972(11) -0.25025(12) 0.01392(11) 0.0475(11) Uani d G 1 . . C
H822 0.6706 -0.2269 0.0211 0.057 Uiso calc R 1 . . H
C823 0.74451(15) -0.31709(12) -0.00947(11) 0.0576(13) Uani d G 1 . . C
H823 0.6955 -0.3394 -0.0182 0.069 Uiso calc R 1 . . H
C824 0.83102(18) -0.35126(9) -0.02003(10) 0.0471(11) Uani d G 1 . . C
H824 0.8411 -0.3969 -0.0360 0.057 Uiso calc R 1 . . H
C825 0.90274(13) -0.31860(11) -0.00719(11) 0.0489(11) Uani d G 1 . . C
H825 0.9619 -0.3420 -0.0144 0.059 Uiso calc R 1 . . H
C826 0.88795(12) -0.25176(11) 0.01620(10) 0.0425(10) Uani d G 1 . . C
H826 0.9370 -0.2294 0.0250 0.051 Uiso calc R 1 . . H
C831 0.72382(13) -0.05972(10) -0.00184(8) 0.0271(8) Uani d G 1 . . C
C832 0.64660(14) -0.01297(11) 0.01132(8) 0.0396(9) Uani d G 1 . . C
H832 0.6181 -0.0145 0.0489 0.048 Uiso calc R 1 . . H
C833 0.61112(12) 0.03597(10) -0.03046(10) 0.0462(10) Uani d G 1 . . C
H833 0.5583 0.0679 -0.0215 0.055 Uiso calc R 1 . . H
C834 0.65287(15) 0.03817(10) -0.08541(9) 0.0437(10) Uani d G 1 . . C
H834 0.6286 0.0716 -0.1140 0.052 Uiso calc R 1 . . H
C835 0.73010(15) -0.00858(12) -0.09857(7) 0.0401(9) Uani d G 1 . . C
H835 0.7586 -0.0071 -0.1361 0.048 Uiso calc R 1 . . H
C836 0.76558(12) -0.05753(10) -0.05679(9) 0.0333(8) Uani d G 1 . . C
H836 0.8184 -0.0895 -0.0658 0.040 Uiso calc R 1 . . H

loop_
_atom_site_aniso_label
_atom_site_aniso_U_11
_atom_site_aniso_U_22
_atom_site_aniso_U_33
_atom_site_aniso_U_12
_atom_site_aniso_U_13
_atom_site_aniso_U_23
N11 0.0295(17) 0.0282(14) 0.0353(18) 0.0030(12) -0.0069(14) -0.0025(13)
N12 0.0310(17) 0.0253(14) 0.0327(17) 0.0035(12) -0.0038(14) -0.0033(12)
C11 0.047(2) 0.0360(19) 0.037(2) 0.0131(17) -0.0026(19) -0.0006(17)
C12 0.050(3) 0.040(2) 0.036(2) 0.0117(18) 0.0001(19) 0.0024(17)
C13 0.032(2) 0.0334(18) 0.044(2) -0.0014(16) -0.0101(18) -0.0054(17)
C14 0.039(2) 0.038(2) 0.058(3) 0.0020(17) -0.015(2) -0.0178(18)
C15 0.035(2) 0.0283(17) 0.051(2) -0.0069(16) -0.0096(18) -0.0030(17)
C16 0.029(2) 0.0332(19) 0.061(3) -0.0048(16) 0.0000(19) 0.0050(18)
Si1 0.0249(5) 0.0234(4) 0.0246(5) 0.0024(4) -0.0020(4) -0.0013(4)
O1 0.0331(15) 0.0292(12) 0.0258(13) 0.0123(10) -0.0007(11) -0.0032(10)
C111 0.0249(19) 0.0233(16) 0.032(2) 0.0010(14) -0.0057(15) -0.0004(14)
C112 0.035(2) 0.038(2) 0.064(3) -0.0088(17) 0.004(2) -0.0067(19)
C113 0.037(3) 0.054(3) 0.105(4) -0.018(2) 0.019(3) -0.001(3)
C114 0.044(3) 0.068(3) 0.073(3) -0.002(2) 0.032(2) -0.001(3)
C115 0.044(3) 0.056(2) 0.042(3) 0.005(2) 0.008(2) -0.0068(19)
C116 0.030(2) 0.0334(18) 0.033(2) 0.0009(15) 0.0001(16) -0.0027(16)
C121 0.0252(19) 0.0205(15) 0.030(2) -0.0018(14) 0.0000(15) -0.0033(14)
C122 0.044(2) 0.039(2) 0.038(2) -0.0148(18) 0.0013(19) 0.0060(17)
C123 0.042(3) 0.048(2) 0.065(3) -0.022(2) -0.004(2) 0.006(2)
C124 0.028(2) 0.043(2) 0.075(3) -0.0055(18) -0.005(2) -0.021(2)
C125 0.038(2) 0.0367(19) 0.046(2) 0.0036(17) -0.0084(19) -0.0069(18)
C126 0.028(2) 0.0338(18) 0.032(2) -0.0042(15) -0.0017(16) -0.0034(16)
C131 0.0215(18) 0.0295(16) 0.0266(19) -0.0006(14) -0.0031(15) -0.0044(14)
C132 0.052(3) 0.0285(17) 0.031(2) 0.0055(16) -0.0087(18) -0.0010(15)
C133 0.061(3) 0.0359(19) 0.027(2) 0.0010(18) -0.0107(19) -0.0086(16)
C134 0.033(2) 0.0251(17) 0.040(2) -0.0024(15) 0.0075(17) -0.0050(16)
C135 0.040(2) 0.0248(17) 0.035(2) 0.0007(15) -0.0046(17) 0.0010(15)
C136 0.035(2) 0.0278(17) 0.032(2) 0.0002(15) -0.0046(16) -0.0011(15)
Si2 0.0295(6) 0.0303(5) 0.0251(5) -0.0020(4) -0.0012(4) -0.0022(4)
O2 0.0322(14) 0.0467(14) 0.0282(14) 0.0023(11) -0.0018(11) -0.0002(11)
C211 0.035(2) 0.0292(17) 0.026(2) -0.0036(15) 0.0022(16) -0.0040(15)
C212 0.042(2) 0.0305(18) 0.052(3) -0.0078(17) -0.010(2) -0.0016(17)
C213 0.047(3) 0.040(2) 0.064(3) -0.0002(19) -0.018(2) -0.004(2)
C214 0.038(2) 0.051(2) 0.059(3) -0.0102(19) -0.008(2) -0.019(2)
C215 0.059(3) 0.042(2) 0.049(3) -0.023(2) -0.004(2) -0.0087(19)
C216 0.053(3) 0.039(2) 0.038(2) -0.0101(19) -0.007(2) -0.0002(17)
C221 0.033(2) 0.0329(18) 0.032(2) -0.0036(16) -0.0038(17) -0.0072(15)
C222 0.047(3) 0.047(2) 0.047(3) 0.0062(19) 0.002(2) 0.0016(19)
C223 0.044(3) 0.047(2) 0.066(3) 0.0112(19) -0.007(2) 0.005(2)
C224 0.067(3) 0.038(2) 0.051(3) -0.009(2) -0.026(2) 0.0060(19)
C225 0.076(3) 0.049(2) 0.033(2) -0.006(2) -0.006(2) 0.0065(19)
C226 0.057(3) 0.041(2) 0.031(2) 0.0058(19) -0.007(2) 0.0032(17)
C231 0.0248(19) 0.0340(17) 0.0237(19) 0.0007(15) -0.0071(15) -0.0044(14)
C232 0.037(2) 0.0385(19) 0.028(2) -0.0088(17) 0.0003(17) -0.0031(16)
C233 0.058(3) 0.0345(19) 0.039(2) -0.0145(19) -0.008(2) -0.0014(17)
C234 0.053(3) 0.0336(19) 0.048(3) 0.0045(18) -0.009(2) -0.0080(18)
C235 0.036(2) 0.042(2) 0.046(2) 0.0037(18) -0.0019(19) -0.0050(18)
C236 0.033(2) 0.0373(19) 0.037(2) -0.0061(16) -0.0021(17) -0.0012(16)
Si3 0.0241(5) 0.0242(4) 0.0247(5) 0.0016(4) -0.0015(4) 0.0000(4)
O3 0.0296(14) 0.0342(12) 0.0252(13) 0.0092(10) -0.0003(11) 0.0009(10)
C311 0.0225(18) 0.0190(15) 0.032(2) 0.0018(13) -0.0002(15) 0.0037(14)
C312 0.029(2) 0.0321(18) 0.039(2) -0.0053(15) -0.0021(17) -0.0030(16)
C313 0.028(2) 0.046(2) 0.061(3) -0.0087(17) 0.001(2) 0.002(2)
C314 0.038(2) 0.058(2) 0.045(3) -0.001(2) 0.015(2) 0.011(2)
C315 0.037(2) 0.059(2) 0.034(2) 0.0000(19) 0.0001(19) 0.0031(18)
C316 0.029(2) 0.046(2) 0.029(2) -0.0020(16) -0.0051(17) 0.0014(17)
C321 0.0219(18) 0.0278(16) 0.027(2) -0.0017(14) -0.0022(15) -0.0028(14)
C322 0.037(2) 0.0387(19) 0.030(2) -0.0046(16) -0.0021(17) -0.0031(16)
C323 0.048(3) 0.049(2) 0.032(2) -0.0053(19) 0.0012(19) -0.0127(18)
C324 0.042(2) 0.0280(18) 0.049(3) -0.0086(16) 0.011(2) -0.0110(17)
C325 0.039(2) 0.0278(17) 0.037(2) -0.0028(16) 0.0014(18) 0.0009(16)
C326 0.032(2) 0.0304(17) 0.030(2) -0.0041(15) -0.0058(16) -0.0024(15)
C331 0.0261(19) 0.0215(15) 0.0275(19) 0.0028(14) 0.0025(15) 0.0038(14)
C332 0.029(2) 0.0319(18) 0.044(2) 0.0004(15) 0.0000(17) -0.0088(16)
C333 0.044(2) 0.0321(18) 0.045(2) -0.0090(17) -0.0065(19) -0.0058(17)
C334 0.034(2) 0.044(2) 0.039(2) -0.0172(18) -0.0038(18) 0.0047(17)
C335 0.031(2) 0.039(2) 0.044(2) -0.0008(16) 0.0045(18) 0.0066(17)
C336 0.030(2) 0.0278(17) 0.036(2) -0.0008(15) 0.0009(17) -0.0006(15)
Si4 0.0289(6) 0.0263(5) 0.0233(5) -0.0017(4) -0.0016(4) -0.0001(4)
O4 0.0337(14) 0.0364(13) 0.0254(14) 0.0005(10) 0.0000(11) 0.0029(10)
C411 0.033(2) 0.0278(17) 0.0231(19) 0.0014(15) -0.0015(16) -0.0050(14)
C412 0.039(2) 0.0289(17) 0.030(2) -0.0029(16) -0.0045(17) 0.0013(15)
C413 0.042(2) 0.0324(18) 0.034(2) -0.0011(17) -0.0125(18) -0.0004(16)
C414 0.035(2) 0.040(2) 0.045(2) -0.0060(17) -0.0085(19) -0.0144(18)
C415 0.041(2) 0.0354(19) 0.033(2) -0.0109(17) 0.0006(18) -0.0028(16)
C416 0.035(2) 0.0339(18) 0.030(2) -0.0036(16) -0.0067(17) -0.0035(16)
C421 0.032(2) 0.0252(16) 0.0241(19) -0.0048(15) -0.0014(15) 0.0034(14)
C422 0.032(2) 0.0337(18) 0.039(2) -0.0040(16) -0.0001(17) -0.0033(16)
C423 0.042(2) 0.039(2) 0.045(2) -0.0154(18) 0.0008(19) -0.0090(18)
C424 0.062(3) 0.0275(18) 0.039(2) -0.0086(19) 0.007(2) -0.0046(16)
C425 0.043(2) 0.0344(19) 0.055(3) 0.0060(18) -0.004(2) 0.0010(18)
C426 0.036(2) 0.0343(19) 0.044(2) 0.0021(16) -0.0104(18) -0.0063(17)
C431 0.0253(19) 0.0292(16) 0.0263(19) -0.0062(14) -0.0039(15) -0.0063(14)
C432 0.035(2) 0.0343(18) 0.036(2) -0.0044(16) -0.0052(17) -0.0014(16)
C433 0.037(2) 0.038(2) 0.046(3) 0.0016(17) -0.0139(19) -0.0009(18)
C434 0.051(3) 0.0363(19) 0.035(2) -0.0107(18) -0.0210(19) 0.0063(17)
C435 0.049(3) 0.047(2) 0.025(2) -0.0148(19) -0.0005(18) -0.0012(17)
C436 0.036(2) 0.0337(18) 0.025(2) -0.0029(16) -0.0035(16) -0.0023(15)
N21 0.024(2) 0.024(2) 0.040(3) 0.0056(16) -0.0038(19) -0.0061(18)
N22 0.027(2) 0.032(2) 0.035(2) 0.0098(17) -0.0061(18) -0.0065(18)
C21 0.028(3) 0.033(2) 0.075(4) -0.004(2) -0.005(3) -0.005(2)
C22 0.044(3) 0.031(2) 0.068(4) -0.010(2) -0.003(3) -0.005(2)
C23 0.054(3) 0.046(3) 0.032(3) 0.014(2) 0.003(2) 0.001(2)
C24 0.050(3) 0.041(3) 0.040(3) 0.017(2) -0.001(2) -0.001(2)
C25 0.036(3) 0.040(3) 0.058(4) 0.002(2) -0.014(3) -0.019(2)
C26 0.035(3) 0.046(3) 0.052(3) 0.004(2) -0.012(2) -0.015(2)
Si5 0.0245(5) 0.0282(5) 0.0242(5) 0.0011(4) -0.0027(4) 0.0011(4)
O5 0.0341(15) 0.0392(13) 0.0243(13) 0.0119(11) -0.0003(11) -0.0005(10)
C511 0.027(2) 0.0273(16) 0.033(2) -0.0030(14) -0.0065(16) 0.0004(15)
C512 0.035(2) 0.0329(19) 0.055(3) -0.0056(17) -0.0008(19) -0.0085(18)
C513 0.038(3) 0.047(2) 0.099(4) -0.012(2) 0.012(3) -0.003(2)
C514 0.053(3) 0.072(3) 0.069(3) -0.011(2) 0.030(3) 0.004(3)
C515 0.055(3) 0.098(3) 0.044(3) -0.017(3) 0.014(2) -0.020(2)
C516 0.040(2) 0.067(2) 0.036(2) -0.021(2) 0.0092(19) -0.018(2)
C521 0.0242(19) 0.0213(15) 0.030(2) 0.0025(14) 0.0023(15) -0.0003(14)
C522 0.031(2) 0.0232(16) 0.045(2) 0.0009(15) 0.0027(17) -0.0040(15)
C523 0.038(2) 0.0281(18) 0.057(3) -0.0060(17) 0.006(2) -0.0066(18)
C524 0.027(2) 0.043(2) 0.062(3) -0.0058(17) -0.001(2) -0.0214(19)
C525 0.038(2) 0.043(2) 0.045(2) -0.0036(18) -0.0143(19) -0.0047(18)
C526 0.034(2) 0.0302(18) 0.043(2) -0.0027(16) -0.0078(18) 0.0024(16)
C531 0.0198(18) 0.0351(18) 0.030(2) -0.0021(14) -0.0032(15) 0.0005(15)
C532 0.040(2) 0.040(2) 0.030(2) -0.0003(17) -0.0100(17) -0.0023(16)
C533 0.050(3) 0.050(2) 0.029(2) -0.0050(19) -0.0072(19) -0.0091(18)
C534 0.038(2) 0.0358(19) 0.041(2) -0.0078(17) 0.0051(18) -0.0102(17)
C535 0.042(2) 0.0302(18) 0.033(2) -0.0035(16) 0.0037(18) 0.0000(16)
C536 0.042(2) 0.0345(18) 0.030(2) -0.0046(16) -0.0021(17) -0.0008(16)
Si6 0.0291(6) 0.0334(5) 0.0270(6) -0.0013(4) -0.0012(4) 0.0019(4)
O6 0.0332(15) 0.0508(15) 0.0348(15) 0.0060(12) 0.0012(12) 0.0103(12)
C611 0.034(2) 0.0390(19) 0.027(2) -0.0056(16) -0.0043(16) 0.0024(15)
C612 0.039(2) 0.058(2) 0.062(3) -0.022(2) 0.010(2) -0.019(2)
C613 0.072(3) 0.057(3) 0.068(3) -0.034(2) 0.010(3) -0.018(2)
C614 0.098(4) 0.030(2) 0.041(3) -0.014(2) -0.010(3) 0.0005(18)
C615 0.074(3) 0.043(2) 0.063(3) 0.012(2) -0.019(3) -0.010(2)
C616 0.044(3) 0.046(2) 0.057(3) 0.0024(19) -0.016(2) -0.0116(19)
C621 0.034(2) 0.0289(17) 0.0221(19) -0.0026(15) 0.0044(16) -0.0068(14)
C622 0.036(2) 0.0344(18) 0.034(2) 0.0020(16) -0.0057(18) -0.0042(16)
C623 0.038(2) 0.043(2) 0.042(2) 0.0092(18) -0.0122(19) -0.0119(18)
C624 0.030(2) 0.054(2) 0.047(3) -0.0069(18) -0.0059(19) -0.0189(19)
C625 0.045(2) 0.040(2) 0.039(2) -0.0135(18) 0.0002(19) -0.0026(18)
C626 0.042(2) 0.0368(19) 0.028(2) -0.0084(17) -0.0040(17) -0.0056(16)
C631 0.030(2) 0.0332(18) 0.032(2) -0.0057(16) -0.0036(16) 0.0009(15)
C632 0.039(2) 0.042(2) 0.036(2) 0.0006(17) -0.0033(18) -0.0007(17)
C633 0.045(3) 0.046(2) 0.052(3) 0.0046(19) -0.012(2) 0.006(2)
C634 0.052(3) 0.047(2) 0.045(3) -0.012(2) -0.022(2) 0.0119(19)
C635 0.047(3) 0.063(2) 0.027(2) -0.014(2) -0.0078(19) 0.0085(19)
C636 0.040(2) 0.048(2) 0.033(2) -0.0046(18) -0.0073(18) 0.0027(18)
Si7 0.0281(6) 0.0281(5) 0.0261(6) 0.0021(4) -0.0014(4) 0.0018(4)
O7 0.0415(16) 0.0367(13) 0.0252(14) 0.0180(11) 0.0036(11) 0.0026(10)
C711 0.026(2) 0.0370(18) 0.031(2) 0.0011(15) -0.0050(16) 0.0034(16)
C712 0.033(2) 0.0319(19) 0.065(3) -0.0034(17) -0.001(2) 0.0033(18)
C713 0.028(2) 0.053(2) 0.092(4) -0.0072(19) 0.002(2) 0.016(2)
C714 0.038(3) 0.119(4) 0.061(3) -0.018(3) 0.013(2) 0.011(3)
C715 0.044(3) 0.159(5) 0.042(3) -0.018(3) 0.009(2) -0.031(3)
C716 0.038(3) 0.098(3) 0.034(2) -0.017(2) 0.0036(19) -0.022(2)
C721 0.0255(19) 0.0296(17) 0.033(2) 0.0002(14) -0.0043(16) 0.0013(15)
C722 0.047(2) 0.039(2) 0.035(2) 0.0015(17) -0.0043(19) -0.0041(17)
C723 0.056(3) 0.047(2) 0.035(2) -0.001(2) -0.003(2) -0.0109(19)
C724 0.031(2) 0.0336(19) 0.054(3) -0.0041(16) 0.0098(19) -0.0131(18)
C725 0.036(2) 0.0286(18) 0.048(3) -0.0003(16) -0.0017(19) 0.0006(17)
C726 0.041(2) 0.0371(19) 0.034(2) -0.0052(17) -0.0114(18) -0.0002(17)
C731 0.028(2) 0.0284(17) 0.031(2) -0.0053(15) 0.0022(16) 0.0012(15)
C732 0.058(3) 0.052(2) 0.043(3) -0.020(2) 0.003(2) -0.003(2)
C733 0.060(3) 0.068(3) 0.059(3) -0.032(2) 0.006(3) -0.006(2)
C734 0.037(2) 0.043(2) 0.079(3) -0.0159(19) 0.002(2) -0.020(2)
C735 0.051(3) 0.043(2) 0.057(3) -0.008(2) -0.018(2) 0.001(2)
C736 0.038(2) 0.043(2) 0.046(3) -0.0095(18) -0.0058(19) 0.0046(18)
Si8 0.0293(6) 0.0274(5) 0.0245(5) -0.0018(4) -0.0022(4) -0.0023(4)
O8 0.0310(14) 0.0432(14) 0.0272(14) 0.0042(11) -0.0007(11) -0.0013(11)
C811 0.033(2) 0.0250(16) 0.0242(19) -0.0020(15) 0.0001(16) -0.0053(14)
C812 0.038(2) 0.0290(17) 0.038(2) -0.0030(16) -0.0069(18) -0.0034(16)
C813 0.039(2) 0.042(2) 0.038(2) 0.0019(17) -0.0111(18) -0.0067(17)
C814 0.028(2) 0.052(2) 0.039(2) -0.0077(18) -0.0042(18) -0.0187(18)
C815 0.044(2) 0.0392(19) 0.030(2) -0.0146(18) 0.0013(18) -0.0098(16)
C816 0.039(2) 0.0336(18) 0.029(2) -0.0060(16) -0.0039(17) -0.0059(15)
C821 0.030(2) 0.0304(17) 0.0241(19) -0.0049(15) -0.0031(15) -0.0005(14)
C822 0.038(2) 0.049(2) 0.058(3) -0.0133(19) 0.012(2) -0.019(2)
C823 0.057(3) 0.054(2) 0.068(3) -0.031(2) 0.015(2) -0.024(2)
C824 0.079(3) 0.0247(18) 0.039(2) -0.016(2) 0.006(2) -0.0049(16)
C825 0.053(3) 0.035(2) 0.055(3) 0.0083(19) -0.004(2) -0.0081(19)
C826 0.039(2) 0.0377(19) 0.051(3) -0.0009(17) -0.0081(19) -0.0072(18)
C831 0.029(2) 0.0312(17) 0.0230(19) -0.0055(15) -0.0038(15) -0.0064(14)
C832 0.036(2) 0.0393(19) 0.040(2) 0.0035(17) -0.0034(18) -0.0003(17)
C833 0.042(2) 0.041(2) 0.054(3) 0.0042(18) -0.012(2) 0.0024(19)
C834 0.047(3) 0.043(2) 0.043(3) -0.0072(19) -0.023(2) 0.0109(18)
C835 0.050(3) 0.049(2) 0.024(2) -0.0144(19) -0.0103(18) 0.0064(17)
C836 0.032(2) 0.0355(18) 0.032(2) -0.0033(16) -0.0001(17) -0.0025(16)

loop_
_atom_type_symbol
_atom_type_description
_atom_type_scat_dispersion_real
_atom_type_scat_dispersion_imag
_atom_type_scat_source
C C 0.0033 0.0016 'International Tables Vol C Tables 4.2.6.8 and 6.1.1.4'
H H 0.0000 0.0000 'International Tables Vol C Tables 4.2.6.8 and 6.1.1.4'
N N 0.0061 0.0033 'International Tables Vol C Tables 4.2.6.8 and 6.1.1.4'
O O 0.0106 0.0060 'International Tables Vol C Tables 4.2.6.8 and 6.1.1.4'
Si Si 0.0817 0.0704 'International Tables Vol C Tables 4.2.6.8 and 6.1.1.4'

loop_
_geom_angle_atom_site_label_1
_geom_angle_atom_site_label_2
_geom_angle_atom_site_label_3
_geom_angle
C15 N11 C13 108.7(3)
C15 N11 C11 108.5(3)
C13 N11 C11 108.3(3)
C16 N12 C14 108.3(3)
C16 N12 C12 109.0(3)
C14 N12 C12 108.5(3)
N11 C11 C12 110.1(3)
N11 C11 H11A 109.6
C12 C11 H11A 109.6
N11 C11 H11B 109.6
C12 C11 H11B 109.6
H11A C11 H11B 108.1
N12 C12 C11 109.7(3)
N12 C12 H12A 109.7
C11 C12 H12A 109.7
N12 C12 H12B 109.7
C11 C12 H12B 109.7
H12A C12 H12B 108.2
N11 C13 C14 109.9(3)
N11 C13 H13A 109.7
C14 C13 H13A 109.7
N11 C13 H13B 109.7
C14 C13 H13B 109.7
H13A C13 H13B 108.2
N12 C14 C13 110.5(3)
N12 C14 H14A 109.5
C13 C14 H14A 109.5
N12 C14 H14B 109.5
C13 C14 H14B 109.5
H14A C14 H14B 108.1
N11 C15 C16 110.0(2)
N11 C15 H15A 109.7
C16 C15 H15A 109.7
N11 C15 H15B 109.7
C16 C15 H15B 109.7
H15A C15 H15B 108.2
N12 C16 C15 110.2(3)
N12 C16 H16A 109.6
C15 C16 H16A 109.6
N12 C16 H16B 109.6
C15 C16 H16B 109.6
H16A C16 H16B 108.1
O1 Si1 C111 109.91(11)
O1 Si1 C131 107.03(11)
C111 Si1 C131 109.97(10)
O1 Si1 C121 110.17(11)
C111 Si1 C121 109.39(10)
C131 Si1 C121 110.35(10)
Si1 O1 H1 109.5
C112 C111 C116 120
C112 C111 Si1 119.93(12)
C116 C111 Si1 119.70(12)
C113 C112 C111 120
C113 C112 H112 120
C111 C112 H112 120
C112 C113 C114 120
C112 C113 H113 120
C114 C113 H113 120
C115 C114 C113 120
C115 C114 H114 120
C113 C114 H114 120
C114 C115 C116 120
C114 C115 H115 120
C116 C115 H115 120
C115 C116 C111 120
C115 C116 H116 120
C111 C116 H116 120
C122 C121 C126 120
C122 C121 Si1 119.00(12)
C126 C121 Si1 120.82(12)
C123 C122 C121 120
C123 C122 H122 120
C121 C122 H122 120
C124 C123 C122 120
C124 C123 H123 120
C122 C123 H123 120
C125 C124 C123 120
C125 C124 H124 120
C123 C124 H124 120
C124 C125 C126 120
C124 C125 H125 120
C126 C125 H125 120
C125 C126 C121 120
C125 C126 H126 120
C121 C126 H126 120
C132 C131 C136 120
C132 C131 Si1 120.02(11)
C136 C131 Si1 119.93(11)
C133 C132 C131 120
C133 C132 H132 120
C131 C132 H132 120
C132 C133 C134 120
C132 C133 H133 120
C134 C133 H133 120
C135 C134 C133 120
C135 C134 H134 120
C133 C134 H134 120
C134 C135 C136 120
C134 C135 H135 120
C136 C135 H135 120
C135 C136 C131 120
C135 C136 H136 120
C131 C136 H136 120
O2 Si2 C211 113.36(12)
O2 Si2 C231 109.60(11)
C211 Si2 C231 107.00(10)
O2 Si2 C221 106.12(11)
C211 Si2 C221 110.03(10)
C231 Si2 C221 110.78(11)
Si2 O2 H2 109.5
C212 C211 C216 120
C212 C211 Si2 118.11(13)
C216 C211 Si2 121.85(13)
C211 C212 C213 120
C211 C212 H212 120
C213 C212 H212 120
C212 C213 C214 120
C212 C213 H213 120
C214 C213 H213 120
C215 C214 C213 120
C215 C214 H214 120
C213 C214 H214 120
C214 C215 C216 120
C214 C215 H215 120
C216 C215 H215 120
C215 C216 C211 120
C215 C216 H216 120
C211 C216 H216 120
C222 C221 C226 120
C222 C221 Si2 120.00(13)
C226 C221 Si2 119.94(13)
C223 C222 C221 120
C223 C222 H222 120
C221 C222 H222 120
C222 C223 C224 120
C222 C223 H223 120
C224 C223 H223 120
C225 C224 C223 120
C225 C224 H224 120
C223 C224 H224 120
C224 C225 C226 120
C224 C225 H225 120
C226 C225 H225 120
C225 C226 C221 120
C225 C226 H226 120
C221 C226 H226 120
C232 C231 C236 120
C232 C231 Si2 119.38(11)
C236 C231 Si2 120.59(11)
C233 C232 C231 120
C233 C232 H232 120
C231 C232 H232 120
C232 C233 C234 120
C232 C233 H233 120
C234 C233 H233 120
C233 C234 C235 120
C233 C234 H234 120
C235 C234 H234 120
C236 C235 C234 120
C236 C235 H235 120
C234 C235 H235 120
C235 C236 C231 120
C235 C236 H236 120
C231 C236 H236 120
O3 Si3 C321 108.51(11)
O3 Si3 C311 107.38(10)
C321 Si3 C311 109.63(9)
O3 Si3 C331 111.11(11)
C321 Si3 C331 108.76(10)
C311 Si3 C331 111.40(10)
Si3 O3 H3 109.5
C312 C311 C316 120
C312 C311 Si3 116.45(12)
C316 C311 Si3 123.26(12)
C313 C312 C311 120
C313 C312 H312 120
C311 C312 H312 120
C312 C313 C314 120
C312 C313 H313 120
C314 C313 H313 120
C315 C314 C313 120
C315 C314 H314 120
C313 C314 H314 120
C314 C315 C316 120
C314 C315 H315 120
C316 C315 H315 120
C315 C316 C311 120
C315 C316 H316 120
C311 C316 H316 120
C322 C321 C326 120
C322 C321 Si3 121.48(12)
C326 C321 Si3 118.47(12)
C323 C322 C321 120
C323 C322 H322 120
C321 C322 H322 120
C324 C323 C322 120
C324 C323 H323 120
C322 C323 H323 120
C323 C324 C325 120
C323 C324 H324 120
C325 C324 H324 120
C326 C325 C324 120
C326 C325 H325 120
C324 C325 H325 120
C325 C326 C321 120
C325 C326 H326 120
C321 C326 H326 120
C332 C331 C336 120
C332 C331 Si3 118.81(11)
C336 C331 Si3 121.19(11)
C333 C332 C331 120
C333 C332 H332 120
C331 C332 H332 120
C334 C333 C332 120
C334 C333 H333 120
C332 C333 H333 120
C335 C334 C333 120
C335 C334 H334 120
C333 C334 H334 120
C334 C335 C336 120
C334 C335 H335 120
C336 C335 H335 120
C335 C336 C331 120
C335 C336 H336 120
C331 C336 H336 120
O4 Si4 C431 105.78(11)
O4 Si4 C411 111.93(12)
C431 Si4 C411 110.58(10)
O4 Si4 C421 110.08(11)
C431 Si4 C421 108.14(10)
C411 Si4 C421 110.18(10)
Si4 O4 H4 109.5
C412 C411 C416 120
C412 C411 Si4 119.36(12)
C416 C411 Si4 120.60(12)
C411 C412 C413 120
C411 C412 H412 120
C413 C412 H412 120
C414 C413 C412 120
C414 C413 H413 120
C412 C413 H413 120
C413 C414 C415 120
C413 C414 H414 120
C415 C414 H414 120
C414 C415 C416 120
C414 C415 H415 120
C416 C415 H415 120
C415 C416 C411 120
C415 C416 H416 120
C411 C416 H416 120
C422 C421 C426 120
C422 C421 Si4 116.31(12)
C426 C421 Si4 123.69(12)
C421 C422 C423 120
C421 C422 H422 120
C423 C422 H422 120
C422 C423 C424 120
C422 C423 H423 120
C424 C423 H423 120
C425 C424 C423 120
C425 C424 H424 120
C423 C424 H424 120
C426 C425 C424 120
C426 C425 H425 120
C424 C425 H425 120
C425 C426 C421 120
C425 C426 H426 120
C421 C426 H426 120
C432 C431 C436 120
C432 C431 Si4 121.34(12)
C436 C431 Si4 118.65(12)
C431 C432 C433 120
C431 C432 H432 120
C433 C432 H432 120
C434 C433 C432 120
C434 C433 H433 120
C432 C433 H433 120
C433 C434 C435 120
C433 C434 H434 120
C435 C434 H434 120
C436 C435 C434 120
C436 C435 H435 120
C434 C435 H435 120
C435 C436 C431 120
C435 C436 H436 120
C431 C436 H436 120
C21 N21 C25 109.0(5)
C21 N21 C23 109.2(5)
C25 N21 C23 108.5(5)
C22 N22 C26 108.9(5)
C22 N22 C24 107.8(5)
C26 N22 C24 107.4(5)
N21 C21 C22 110.1(4)
N21 C21 H21A 109.6
C22 C21 H21A 109.6
N21 C21 H21B 109.6
C22 C21 H21B 109.6
H21A C21 H21B 108.2
N22 C22 C21 111.5(4)
N22 C22 H22A 109.3
C21 C22 H22A 109.3
N22 C22 H22B 109.3
C21 C22 H22B 109.3
H22A C22 H22B 108.0
N21 C23 C24 109.5(4)
N21 C23 H23A 109.8
C24 C23 H23A 109.8
N21 C23 H23B 109.8
C24 C23 H23B 109.8
H23A C23 H23B 108.2
N22 C24 C23 110.7(4)
N22 C24 H24A 109.5
C23 C24 H24A 109.5
N22 C24 H24B 109.5
C23 C24 H24B 109.5
H24A C24 H24B 108.1
N21 C25 C26 110.3(4)
N21 C25 H25A 109.6
C26 C25 H25A 109.6
N21 C25 H25B 109.6
C26 C25 H25B 109.6
H25A C25 H25B 108.1
N22 C26 C25 110.5(5)
N22 C26 H26A 109.6
C25 C26 H26A 109.6
N22 C26 H26B 109.6
C25 C26 H26B 109.6
H26A C26 H26B 108.1
C33 N31 C31 107.1(18)
C33 N31 C35 108.5(17)
C31 N31 C35 109.3(19)
C34 N32 C32 112.2(19)
C34 N32 C36 110.2(17)
C32 N32 C36 110(2)
N31 C31 C32 112.2(19)
N31 C31 H31A 109.2
C32 C31 H31A 109.2
N31 C31 H31B 109.2
C32 C31 H31B 109.2
H31A C31 H31B 107.9
N32 C32 C31 107(2)
N32 C32 H32A 110.4
C31 C32 H32A 110.4
N32 C32 H32B 110.4
C31 C32 H32B 110.4
H32A C32 H32B 108.6
N31 C33 C34 112.5(17)
N31 C33 H33A 109.1
C34 C33 H33A 109.1
N31 C33 H33B 109.1
C34 C33 H33B 109.1
H33A C33 H33B 107.8
N32 C34 C33 106.4(19)
N32 C34 H34A 110.4
C33 C34 H34A 110.4
N32 C34 H34B 110.4
C33 C34 H34B 110.5
H34A C34 H34B 108.6
N31 C35 C36 109.3(18)
N31 C35 H35A 109.8
C36 C35 H35A 109.8
N31 C35 H35B 109.8
C36 C35 H35B 109.8
H35A C35 H35B 108.3
N32 C36 C35 109.2(19)
N32 C36 H36A 109.8
C35 C36 H36A 109.8
N32 C36 H36B 109.8
C35 C36 H36B 109.8
H36A C36 H36B 108.3
O5 Si5 C511 109.95(11)
O5 Si5 C521 109.89(11)
C511 Si5 C521 108.96(10)
O5 Si5 C531 107.03(11)
C511 Si5 C531 109.52(10)
C521 Si5 C531 111.47(10)
Si5 O5 H5 109.5
C512 C511 C516 120
C512 C511 Si5 118.62(13)
C516 C511 Si5 120.86(13)
C511 C512 C513 120
C511 C512 H512 120
C513 C512 H512 120
C514 C513 C512 120
C514 C513 H513 120
C512 C513 H513 120
C515 C514 C513 120
C515 C514 H514 120
C513 C514 H514 120
C514 C515 C516 120
C514 C515 H515 120
C516 C515 H515 120
C515 C516 C511 120
C515 C516 H516 120
C511 C516 H516 120
C522 C521 C526 120
C522 C521 Si5 119.14(12)
C526 C521 Si5 120.78(12)
C521 C522 C523 120
C521 C522 H522 120
C523 C522 H522 120
C524 C523 C522 120
C524 C523 H523 120
C522 C523 H523 120
C523 C524 C525 120
C523 C524 H524 120
C525 C524 H524 120
C526 C525 C524 120
C526 C525 H525 120
C524 C525 H525 120
C525 C526 C521 120
C525 C526 H526 120
C521 C526 H526 120
C532 C531 C536 120
C532 C531 Si5 119.86(12)
C536 C531 Si5 120.13(12)
C531 C532 C533 120
C531 C532 H532 120
C533 C532 H532 120
C534 C533 C532 120
C534 C533 H533 120
C532 C533 H533 120
C533 C534 C535 120
C533 C534 H534 120
C535 C534 H534 120
C536 C535 C534 120
C536 C535 H535 120
C534 C535 H535 120
C535 C536 C531 120
C535 C536 H536 120
C531 C536 H536 120
O6 Si6 C611 110.32(12)
O6 Si6 C631 105.23(12)
C611 Si6 C631 110.05(11)
O6 Si6 C621 112.13(13)
C611 Si6 C621 109.87(10)
C631 Si6 C621 109.14(10)
Si6 O6 H6 109.5
C612 C611 C616 120
C612 C611 Si6 115.76(14)
C616 C611 Si6 124.17(14)
C613 C612 C611 120
C613 C612 H612 120
C611 C612 H612 120
C612 C613 C614 120
C612 C613 H613 120
C614 C613 H613 120
C615 C614 C613 120
C615 C614 H614 120
C613 C614 H614 120
C614 C615 C616 120
C614 C615 H615 120
C616 C615 H615 120
C615 C616 C611 120
C615 C616 H616 120
C611 C616 H616 120
C622 C621 C626 120
C622 C621 Si6 119.42(12)
C626 C621 Si6 120.54(12)
C623 C622 C621 120
C623 C622 H622 120
C621 C622 H622 120
C624 C623 C622 120
C624 C623 H623 120
C622 C623 H623 120
C623 C624 C625 120
C623 C624 H624 120
C625 C624 H624 120
C626 C625 C624 120
C626 C625 H625 120
C624 C625 H625 120
C625 C626 C621 120
C625 C626 H626 120
C621 C626 H626 120
C632 C631 C636 120
C632 C631 Si6 121.33(12)
C636 C631 Si6 118.44(12)
C631 C632 C633 120
C631 C632 H632 120
C633 C632 H632 120
C634 C633 C632 120
C634 C633 H633 120
C632 C633 H633 120
C635 C634 C633 120
C635 C634 H634 120
C633 C634 H634 120
C636 C635 C634 120
C636 C635 H635 120
C634 C635 H635 120
C635 C636 C631 120
C635 C636 H636 120
C631 C636 H636 120
O7 Si7 C731 109.94(12)
O7 Si7 C721 106.46(11)
C731 Si7 C721 110.48(10)
O7 Si7 C711 109.56(12)
C731 Si7 C711 109.55(11)
C721 Si7 C711 110.80(10)
Si7 O7 H7 109.5
C712 C711 C716 120
C712 C711 Si7 120.10(13)
C716 C711 Si7 119.60(13)
C713 C712 C711 120
C713 C712 H712 120
C711 C712 H712 120
C712 C713 C714 120
C712 C713 H713 120
C714 C713 H713 120
C715 C714 C713 120
C715 C714 H714 120
C713 C714 H714 120
C714 C715 C716 120
C714 C715 H715 120
C716 C715 H715 120
C715 C716 C711 120
C715 C716 H716 120
C711 C716 H716 120
C722 C721 C726 120
C722 C721 Si7 120.56(12)
C726 C721 Si7 119.43(12)
C721 C722 C723 120
C721 C722 H722 120
C723 C722 H722 120
C724 C723 C722 120
C724 C723 H723 120
C722 C723 H723 120
C723 C724 C725 120
C723 C724 H724 120
C725 C724 H724 120
C724 C725 C726 120
C724 C725 H725 120
C726 C725 H725 120
C725 C726 C721 120
C725 C726 H726 120
C721 C726 H726 120
C732 C731 C736 120
C732 C731 Si7 117.37(13)
C736 C731 Si7 122.36(13)
C733 C732 C731 120
C733 C732 H732 120
C731 C732 H732 120
C732 C733 C734 120
C732 C733 H733 120
C734 C733 H733 120
C735 C734 C733 120
C735 C734 H734 120
C733 C734 H734 120
C736 C735 C734 120
C736 C735 H735 120
C734 C735 H735 120
C735 C736 C731 120
C735 C736 H736 120
C731 C736 H736 120
O8 Si8 C831 104.54(11)
O8 Si8 C811 113.24(12)
C831 Si8 C811 110.19(10)
O8 Si8 C821 110.22(11)
C831 Si8 C821 110.17(10)
C811 Si8 C821 108.44(10)
Si8 O8 H8 109.5
C812 C811 C816 120
C812 C811 Si8 118.88(12)
C816 C811 Si8 121.10(12)
C811 C812 C813 120
C811 C812 H812 120
C813 C812 H812 120
C814 C813 C812 120
C814 C813 H813 120
C812 C813 H813 120
C813 C814 C815 120
C813 C814 H814 120
C815 C814 H814 120
C816 C815 C814 120
C816 C815 H815 120
C814 C815 H815 120
C815 C816 C811 120
C815 C816 H816 120
C811 C816 H816 120
C822 C821 C826 120
C822 C821 Si8 116.26(13)
C826 C821 Si8 123.69(13)
C821 C822 C823 120
C821 C822 H822 120
C823 C822 H822 120
C824 C823 C822 120
C824 C823 H823 120
C822 C823 H823 120
C823 C824 C825 120
C823 C824 H824 120
C825 C824 H824 120
C826 C825 C824 120
C826 C825 H825 120
C824 C825 H825 120
C825 C826 C821 120
C825 C826 H826 120
C821 C826 H826 120
C832 C831 C836 120
C832 C831 Si8 119.91(12)
C836 C831 Si8 120.08(12)
C831 C832 C833 120
C831 C832 H832 120
C833 C832 H832 120
C834 C833 C832 120
C834 C833 H833 120
C832 C833 H833 120
C833 C834 C835 120
C833 C834 H834 120
C835 C834 H834 120
C836 C835 C834 120
C836 C835 H835 120
C834 C835 H835 120
C835 C836 C831 120
C835 C836 H836 120
C831 C836 H836 120

loop_
_geom_bond_atom_site_label_1
_geom_bond_atom_site_label_2
_geom_bond_distance
N11 C15 1.473(4)
N11 C13 1.473(4)
N11 C11 1.481(4)
N12 C16 1.470(4)
N12 C14 1.470(4)
N12 C12 1.472(4)
C11 C12 1.545(4)
C11 H11A 0.99
C11 H11B 0.99
C12 H12A 0.99
C12 H12B 0.99
C13 C14 1.536(4)
C13 H13A 0.99
C13 H13B 0.99
C14 H14A 0.99
C14 H14B 0.99
C15 C16 1.540(4)
C15 H15A 0.99
C15 H15B 0.99
C16 H16A 0.99
C16 H16B 0.99
Si1 O1 1.637(2)
Si1 C111 1.8897(17)
Si1 C131 1.8925(15)
Si1 C121 1.8929(18)
O1 H1 0.8400
C111 C112 1.39
C111 C116 1.39
C112 C113 1.39
C112 H112 0.95
C113 C114 1.39
C113 H113 0.95
C114 C115 1.39
C114 H114 0.95
C115 C116 1.39
C115 H115 0.95
C116 H116 0.95
C121 C122 1.39
C121 C126 1.39
C122 C123 1.39
C122 H122 0.95
C123 C124 1.39
C123 H123 0.95
C124 C125 1.39
C124 H124 0.95
C125 C126 1.39
C125 H125 0.95
C126 H126 0.95
C131 C132 1.39
C131 C136 1.39
C132 C133 1.39
C132 H132 0.95
C133 C134 1.39
C133 H133 0.95
C134 C135 1.39
C134 H134 0.95
C135 C136 1.39
C135 H135 0.95
C136 H136 0.95
Si2 O2 1.631(2)
Si2 C211 1.8906(19)
Si2 C231 1.8957(16)
Si2 C221 1.8999(19)
O2 H2 0.8400
C211 C212 1.39
C211 C216 1.39
C212 C213 1.39
C212 H212 0.95
C213 C214 1.39
C213 H213 0.95
C214 C215 1.39
C214 H214 0.95
C215 C216 1.39
C215 H215 0.95
C216 H216 0.95
C221 C222 1.39
C221 C226 1.39
C222 C223 1.39
C222 H222 0.95
C223 C224 1.39
C223 H223 0.95
C224 C225 1.39
C224 H224 0.95
C225 C226 1.39
C225 H225 0.95
C226 H226 0.95
C231 C232 1.39
C231 C236 1.39
C232 C233 1.39
C232 H232 0.95
C233 C234 1.39
C233 H233 0.95
C234 C235 1.39
C234 H234 0.95
C235 C236 1.39
C235 H235 0.95
C236 H236 0.95
Si3 O3 1.634(2)
Si3 C321 1.8918(16)
Si3 C311 1.8965(16)
Si3 C331 1.8982(18)
O3 H3 0.8400
C311 C312 1.39
C311 C316 1.39
C312 C313 1.39
C312 H312 0.95
C313 C314 1.39
C313 H313 0.95
C314 C315 1.39
C314 H314 0.95
C315 C316 1.39
C315 H315 0.95
C316 H316 0.95
C321 C322 1.39
C321 C326 1.39
C322 C323 1.39
C322 H322 0.95
C323 C324 1.39
C323 H323 0.95
C324 C325 1.39
C324 H324 0.95
C325 C326 1.39
C325 H325 0.95
C326 H326 0.95
C331 C332 1.39
C331 C336 1.39
C332 C333 1.39
C332 H332 0.95
C333 C334 1.39
C333 H333 0.95
C334 C335 1.39
C334 H334 0.95
C335 C336 1.39
C335 H335 0.95
C336 H336 0.95
Si4 O4 1.633(2)
Si4 C431 1.8884(17)
Si4 C411 1.8976(18)
Si4 C421 1.8992(16)
O4 H4 0.8400
C411 C412 1.39
C411 C416 1.39
C412 C413 1.39
C412 H412 0.95
C413 C414 1.39
C413 H413 0.95
C414 C415 1.39
C414 H414 0.95
C415 C416 1.39
C415 H415 0.95
C416 H416 0.95
C421 C422 1.39
C421 C426 1.39
C422 C423 1.39
C422 H422 0.95
C423 C424 1.39
C423 H423 0.95
C424 C425 1.39
C424 H424 0.95
C425 C426 1.39
C425 H425 0.95
C426 H426 0.95
C431 C432 1.39
C431 C436 1.39
C432 C433 1.39
C432 H432 0.95
C433 C434 1.39
C433 H433 0.95
C434 C435 1.39
C434 H434 0.95
C435 C436 1.39
C435 H435 0.95
C436 H436 0.95
N21 C21 1.463(6)
N21 C25 1.463(7)
N21 C23 1.477(6)
N22 C22 1.469(6)
N22 C26 1.472(7)
N22 C24 1.482(7)
C21 C22 1.524(6)
C21 H21A 0.99
C21 H21B 0.99
C22 H22A 0.99
C22 H22B 0.99
C23 C24 1.547(6)
C23 H23A 0.99
C23 H23B 0.99
C24 H24A 0.99
C24 H24B 0.99
C25 C26 1.543(6)
C25 H25A 0.99
C25 H25B 0.99
C26 H26A 0.99
C26 H26B 0.99
N31 C33 1.474(10)
N31 C31 1.474(10)
N31 C35 1.474(10)
N32 C34 1.472(10)
N32 C32 1.472(10)
N32 C36 1.473(10)
C31 C32 1.538(9)
C31 H31A 0.99
C31 H31B 0.99
C32 H32A 0.99
C32 H32B 0.99
C33 C34 1.539(9)
C33 H33A 0.99
C33 H33B 0.99
C34 H34A 0.99
C34 H34B 0.99
C35 C36 1.547(9)
C35 H35A 0.99
C35 H35B 0.99
C36 H36A 0.99
C36 H36B 0.99
Si5 O5 1.631(2)
Si5 C511 1.8872(18)
Si5 C521 1.8979(18)
Si5 C531 1.9003(16)
O5 H5 0.8400
C511 C512 1.39
C511 C516 1.39
C512 C513 1.39
C512 H512 0.95
C513 C514 1.39
C513 H513 0.95
C514 C515 1.39
C514 H514 0.95
C515 C516 1.39
C515 H515 0.95
C516 H516 0.95
C521 C522 1.39
C521 C526 1.39
C522 C523 1.39
C522 H522 0.95
C523 C524 1.39
C523 H523 0.95
C524 C525 1.39
C524 H524 0.95
C525 C526 1.39
C525 H525 0.95
C526 H526 0.95
C531 C532 1.39
C531 C536 1.39
C532 C533 1.39
C532 H532 0.95
C533 C534 1.39
C533 H533 0.95
C534 C535 1.39
C534 H534 0.95
C535 C536 1.39
C535 H535 0.95
C536 H536 0.95
Si6 O6 1.632(2)
Si6 C611 1.8888(18)
Si6 C631 1.8899(18)
Si6 C621 1.8996(18)
O6 H6 0.8400
C611 C612 1.39
C611 C616 1.39
C612 C613 1.39
C612 H612 0.95
C613 C614 1.39
C613 H613 0.95
C614 C615 1.39
C614 H614 0.95
C615 C616 1.39
C615 H615 0.95
C616 H616 0.95
C621 C622 1.39
C621 C626 1.39
C622 C623 1.39
C622 H622 0.95
C623 C624 1.39
C623 H623 0.95
C624 C625 1.39
C624 H624 0.95
C625 C626 1.39
C625 H625 0.95
C626 H626 0.95
C631 C632 1.39
C631 C636 1.39
C632 C633 1.39
C632 H632 0.95
C633 C634 1.39
C633 H633 0.95
C634 C635 1.39
C634 H634 0.95
C635 C636 1.39
C635 H635 0.95
C636 H636 0.95
Si7 O7 1.635(2)
Si7 C731 1.8929(19)
Si7 C721 1.8944(16)
Si7 C711 1.8959(18)
O7 H7 0.8400
C711 C712 1.39
C711 C716 1.39
C712 C713 1.39
C712 H712 0.95
C713 C714 1.39
C713 H713 0.95
C714 C715 1.39
C714 H714 0.95
C715 C716 1.39
C715 H715 0.95
C716 H716 0.95
C721 C722 1.39
C721 C726 1.39
C722 C723 1.39
C722 H722 0.95
C723 C724 1.39
C723 H723 0.95
C724 C725 1.39
C724 H724 0.95
C725 C726 1.39
C725 H725 0.95
C726 H726 0.95
C731 C732 1.39
C731 C736 1.39
C732 C733 1.39
C732 H732 0.95
C733 C734 1.39
C733 H733 0.95
C734 C735 1.39
C734 H734 0.95
C735 C736 1.39
C735 H735 0.95
C736 H736 0.95
Si8 O8 1.626(2)
Si8 C831 1.8915(18)
Si8 C811 1.8960(18)
Si8 C821 1.8966(16)
O8 H8 0.8400
C811 C812 1.39
C811 C816 1.39
C812 C813 1.39
C812 H812 0.95
C813 C814 1.39
C813 H813 0.95
C814 C815 1.39
C814 H814 0.95
C815 C816 1.39
C815 H815 0.95
C816 H816 0.95
C821 C822 1.39
C821 C826 1.39
C822 C823 1.39
C822 H822 0.95
C823 C824 1.39
C823 H823 0.95
C824 C825 1.39
C824 H824 0.95
C825 C826 1.39
C825 H825 0.95
C826 H826 0.95
C831 C832 1.39
C831 C836 1.39
C832 C833 1.39
C832 H832 0.95
C833 C834 1.39
C833 H833 0.95
C834 C835 1.39
C834 H834 0.95
C835 C836 1.39
C835 H835 0.95
C836 H836 0.95

loop_
_geom_hbond_atom_site_label_D
_geom_hbond_atom_site_label_H
_geom_hbond_atom_site_label_A
_geom_hbond_distance_DH
_geom_hbond_distance_HA
_geom_hbond_distance_DA
_geom_hbond_angle_DHA
_geom_hbond_publ_flag
O1 H1 N11 0.84 1.82 2.642(3) 165 y
O2 H2 O1 0.84 2.01 2.727(3) 143 y
O3 H3 N12 0.84 1.82 2.642(3) 165 y
O4 H4 O3 0.84 1.95 2.729(3) 153 y
O5 H5 N21 0.84 1.81 2.620(7) 164 y
O6 H6 O5 0.84 2.00 2.736(3) 146 y
O7 H7 N22 0.84 1.82 2.633(8) 164 y
O8 H8 O7 0.84 1.96 2.701(3) 146 y

loop_
_geom_torsion_atom_site_label_1
_geom_torsion_atom_site_label_2
_geom_torsion_atom_site_label_3
_geom_torsion_atom_site_label_4
_geom_torsion
C15 N11 C11 C12 -53.5(4)
C13 N11 C11 C12 64.2(4)
C16 N12 C12 C11 64.1(4)
C14 N12 C12 C11 -53.6(4)
N11 C11 C12 N12 -9.1(4)
C15 N11 C13 C14 63.8(3)
C11 N11 C13 C14 -53.8(3)
C16 N12 C14 C13 -53.7(4)
C12 N12 C14 C13 64.4(3)
N11 C13 C14 N12 -8.9(4)
C13 N11 C15 C16 -53.4(4)
C11 N11 C15 C16 64.1(4)
C14 N12 C16 C15 64.2(4)
C12 N12 C16 C15 -53.7(4)
N11 C15 C16 N12 -9.4(4)
O1 Si1 C111 C112 -83.63(15)
C131 Si1 C111 C112 33.95(16)
C121 Si1 C111 C112 155.28(13)
O1 Si1 C111 C116 89.36(16)
C131 Si1 C111 C116 -153.07(13)
C121 Si1 C111 C116 -31.73(16)
Si1 C111 C112 C113 172.97(17)
Si1 C111 C116 C115 -172.98(17)
O1 Si1 C121 C122 18.57(15)
C111 Si1 C121 C122 139.50(12)
C131 Si1 C121 C122 -99.39(13)
O1 Si1 C121 C126 -166.30(12)
C111 Si1 C121 C126 -45.37(14)
C131 Si1 C121 C126 75.73(14)
Si1 C121 C122 C123 175.17(14)
Si1 C121 C126 C125 -175.08(15)
O1 Si1 C131 C132 0.64(16)
C111 Si1 C131 C132 -118.71(13)
C121 Si1 C131 C132 120.52(13)
O1 Si1 C131 C136 -176.61(13)
C111 Si1 C131 C136 64.04(15)
C121 Si1 C131 C136 -56.73(14)
Si1 C131 C132 C133 -177.25(15)
Si1 C131 C136 C135 177.25(15)
O2 Si2 C211 C212 -63.38(16)
C231 Si2 C211 C212 57.55(15)
C221 Si2 C211 C212 177.97(12)
O2 Si2 C211 C216 118.98(14)
C231 Si2 C211 C216 -120.09(13)
C221 Si2 C211 C216 0.33(16)
Si2 C211 C212 C213 -177.69(16)
Si2 C211 C216 C215 177.60(16)
O2 Si2 C221 C222 -18.35(17)
C211 Si2 C221 C222 104.65(14)
C231 Si2 C221 C222 -137.24(13)
O2 Si2 C221 C226 164.38(14)
C211 Si2 C221 C226 -72.62(15)
C231 Si2 C221 C226 45.49(16)
Si2 C221 C222 C223 -177.27(17)
Si2 C221 C226 C225 177.27(17)
O2 Si2 C231 C232 -7.35(18)
C211 Si2 C231 C232 -130.64(13)
C221 Si2 C231 C232 109.42(14)
O2 Si2 C231 C236 174.33(14)
C211 Si2 C231 C236 51.04(16)
C221 Si2 C231 C236 -68.90(16)
Si2 C231 C232 C233 -178.32(17)
Si2 C231 C236 C235 178.30(17)
O3 Si3 C311 C312 59.47(14)
C321 Si3 C311 C312 -58.22(13)
C331 Si3 C311 C312 -178.66(11)
O3 Si3 C311 C316 -114.34(14)
C321 Si3 C311 C316 127.97(13)
C331 Si3 C311 C316 7.53(15)
Si3 C311 C312 C313 -174.02(14)
Si3 C311 C316 C315 173.60(15)
O3 Si3 C321 C322 7.72(16)
C311 Si3 C321 C322 124.70(13)
C331 Si3 C321 C322 -113.27(13)
O3 Si3 C321 C326 -174.66(12)
C311 Si3 C321 C326 -57.67(14)
C331 Si3 C321 C326 64.36(13)
C326 C321 C322 C323 0.0
Si3 C321 C322 C323 177.59(15)
C321 C322 C323 C324 0.0
C322 C323 C324 C325 0.0
C323 C324 C325 C326 0.0
C324 C325 C326 C321 0.0
C322 C321 C326 C325 0.0
Si3 C321 C326 C325 -177.66(15)
O3 Si3 C331 C332 61.07(14)
C321 Si3 C331 C332 -179.56(11)
C311 Si3 C331 C332 -58.61(13)
O3 Si3 C331 C336 -118.81(13)
C321 Si3 C331 C336 0.56(15)
C311 Si3 C331 C336 121.51(12)
C336 C331 C332 C333 0.0
Si3 C331 C332 C333 -179.88(15)
C331 C332 C333 C334 0.0
C332 C333 C334 C335 0.0
C333 C334 C335 C336 0.0
C334 C335 C336 C331 0.0
C332 C331 C336 C335 0.0
Si3 C331 C336 C335 179.88(15)
O4 Si4 C411 C412 55.96(14)
C431 Si4 C411 C412 173.63(11)
C421 Si4 C411 C412 -66.87(14)
O4 Si4 C411 C416 -121.65(13)
C431 Si4 C411 C416 -3.98(14)
C421 Si4 C411 C416 115.52(12)
Si4 C411 C412 C413 -177.62(15)
Si4 C411 C416 C415 177.59(15)
O4 Si4 C421 C422 57.89(15)
C431 Si4 C421 C422 -57.23(13)
C411 Si4 C421 C422 -178.19(11)
O4 Si4 C421 C426 -122.68(14)
C431 Si4 C421 C426 122.20(13)
C411 Si4 C421 C426 1.23(15)
Si4 C421 C422 C423 179.45(14)
Si4 C421 C426 C425 -179.41(15)
O4 Si4 C431 C432 10.64(16)
C411 Si4 C431 C432 -110.73(13)
C421 Si4 C431 C432 128.54(12)
O4 Si4 C431 C436 -170.64(13)
C411 Si4 C431 C436 67.99(13)
C421 Si4 C431 C436 -52.73(14)
Si4 C431 C432 C433 178.71(15)
Si4 C431 C436 C435 -178.74(15)
C25 N21 C21 C22 -61.1(6)
C23 N21 C21 C22 57.3(6)
C26 N22 C22 C21 55.5(6)
C24 N22 C22 C21 -60.7(6)
N21 C21 C22 N22 3.8(7)
C21 N21 C23 C24 -60.8(6)
C25 N21 C23 C24 58.0(6)
C22 N22 C24 C23 56.4(6)
C26 N22 C24 C23 -60.8(6)
N21 C23 C24 N22 2.9(6)
C21 N21 C25 C26 57.6(6)
C23 N21 C25 C26 -61.2(5)
C22 N22 C26 C25 -58.5(6)
C24 N22 C26 C25 57.9(6)
N21 C25 C26 N22 2.2(6)
C33 N31 C31 C32 61(2)
C35 N31 C31 C32 -56(2)
C34 N32 C32 C31 -59(2)
C36 N32 C32 C31 64(2)
N31 C31 C32 N32 -5(2)
C31 N31 C33 C34 -57(2)
C35 N31 C33 C34 61(2)
C32 N32 C34 C33 63(2)
C36 N32 C34 C33 -60(3)
N31 C33 C34 N32 -2(2)
C33 N31 C35 C36 -57(2)
C31 N31 C35 C36 59(2)
C34 N32 C36 C35 63(2)
C32 N32 C36 C35 -61(2)
N31 C35 C36 N32 -2(2)
O5 Si5 C511 C512 -72.21(16)
C521 Si5 C511 C512 167.30(12)
C531 Si5 C511 C512 45.14(16)
O5 Si5 C511 C516 99.54(16)
C521 Si5 C511 C516 -20.95(16)
C531 Si5 C511 C516 -143.12(14)
Si5 C511 C512 C513 171.82(17)
Si5 C511 C516 C515 -171.63(17)
O5 Si5 C521 C522 5.60(15)
C511 Si5 C521 C522 126.13(12)
C531 Si5 C521 C522 -112.89(12)
O5 Si5 C521 C526 -177.69(12)
C511 Si5 C521 C526 -57.17(14)
C531 Si5 C521 C526 63.81(14)
Si5 C521 C522 C523 176.73(15)
Si5 C521 C526 C525 -176.67(15)
O5 Si5 C531 C532 -1.80(16)
C511 Si5 C531 C532 -120.96(13)
C521 Si5 C531 C532 118.39(13)
O5 Si5 C531 C536 176.96(13)
C511 Si5 C531 C536 57.81(15)
C521 Si5 C531 C536 -62.85(14)
Si5 C531 C532 C533 178.76(16)
Si5 C531 C536 C535 -178.76(16)
O6 Si6 C611 C612 -52.12(17)
C631 Si6 C611 C612 63.55(15)
C621 Si6 C611 C612 -176.25(12)
O6 Si6 C611 C616 131.12(16)
C631 Si6 C611 C616 -113.20(15)
C621 Si6 C611 C616 7.00(17)
Si6 C611 C612 C613 -176.90(16)
Si6 C611 C616 C615 176.62(17)
O6 Si6 C621 C622 -63.24(15)
C611 Si6 C621 C622 59.83(14)
C631 Si6 C621 C622 -179.43(12)
O6 Si6 C621 C626 114.26(14)
C611 Si6 C621 C626 -122.67(13)
C631 Si6 C621 C626 -1.92(15)
Si6 C621 C622 C623 177.52(15)
Si6 C621 C626 C625 -177.49(15)
O6 Si6 C631 C632 -14.15(17)
C611 Si6 C631 C632 -133.00(13)
C621 Si6 C631 C632 106.36(14)
O6 Si6 C631 C636 171.28(14)
C611 Si6 C631 C636 52.43(15)
C621 Si6 C631 C636 -68.21(14)
Si6 C631 C632 C633 -174.49(17)
Si6 C631 C636 C635 174.64(16)
O7 Si7 C711 C712 80.91(17)
C731 Si7 C711 C712 -158.42(14)
C721 Si7 C711 C712 -36.27(17)
O7 Si7 C711 C716 -92.82(17)
C731 Si7 C711 C716 27.86(17)
C721 Si7 C711 C716 150.01(14)
Si7 C711 C712 C713 -173.70(18)
Si7 C711 C716 C715 173.73(18)
O7 Si7 C721 C722 -2.13(16)
C731 Si7 C721 C722 -121.47(13)
C711 Si7 C721 C722 116.93(14)
O7 Si7 C721 C726 176.64(13)
C731 Si7 C721 C726 57.30(14)
C711 Si7 C721 C726 -64.30(15)
Si7 C721 C722 C723 178.77(16)
Si7 C721 C726 C725 -178.78(16)
O7 Si7 C731 C732 -22.61(15)
C721 Si7 C731 C732 94.61(14)
C711 Si7 C731 C732 -143.05(13)
O7 Si7 C731 C736 163.30(13)
C721 Si7 C731 C736 -79.49(15)
C711 Si7 C731 C736 42.85(16)
Si7 C731 C732 C733 -174.24(15)
Si7 C731 C736 C735 173.94(16)
O8 Si8 C811 C812 67.46(15)
C831 Si8 C811 C812 -175.85(11)
C821 Si8 C811 C812 -55.20(14)
O8 Si8 C811 C816 -111.04(14)
C831 Si8 C811 C816 5.65(15)
C821 Si8 C811 C816 126.30(12)
Si8 C811 C812 C813 -178.51(15)
Si8 C811 C816 C815 178.48(15)
O8 Si8 C821 C822 48.40(16)
C831 Si8 C821 C822 -66.46(14)
C811 Si8 C821 C822 172.87(12)
O8 Si8 C821 C826 -134.20(15)
C831 Si8 C821 C826 110.94(14)
C811 Si8 C821 C826 -9.72(17)
Si8 C821 C822 C823 177.51(16)
Si8 C821 C826 C825 -177.31(17)
O8 Si8 C831 C832 14.16(16)
C811 Si8 C831 C832 -107.83(13)
C821 Si8 C831 C832 132.57(12)
O8 Si8 C831 C836 -167.21(13)
C811 Si8 C831 C836 70.80(14)
C821 Si8 C831 C836 -48.80(15)
Si8 C831 C832 C833 178.63(15)
Si8 C831 C836 C835 -178.63(15)
